data_4341829
loop_
_publ_author_name
'Ling, Jie'
'Hobbs, Franklin'
'Prendergast, Steven'
'Adelani, Pius O.'
'Babo, Jean-Marie'
'Qiu, Jie'
'Weng, Zhehui'
'Burns, Peter C.'

_publ_section_title
;
 Hybrid Uranium-Transition-Metal Oxide Cage Clusters.
;
_journal_name_full 'Inorganic chemistry'
_journal_page_first 141201075026001
_journal_paper_doi 10.1021/ic5018449
_journal_year 2014
_chemical_formula_moiety '[(UO2)50(O2)42(WO4)6(PO4)21(OH)8(H2O)18](H2O)13'
_chemical_formula_sum 'O331 P21 U50 W6'
_chemical_formula_weight 18950.97
_chemical_melting_point ?
_chemical_name_common U50W6P21
_chemical_name_systematic
; 
 ? 
;
_space_group_IT_number 2
_symmetry_cell_setting triclinic
_symmetry_space_group_name_Hall '-P 1'
_symmetry_space_group_name_H-M 'P -1'
_atom_sites_solution_hydrogens none
_atom_sites_solution_primary direct
_atom_sites_solution_secondary difmap
_audit_creation_method SHELXL-97
_cell_angle_alpha 72.184(3)
_cell_angle_beta 88.286(3)
_cell_angle_gamma 68.547(2)
_cell_formula_units_Z 2
_cell_length_a 22.660(4)
_cell_length_b 26.287(5)
_cell_length_c 39.993(7)
_cell_measurement_reflns_used 17404
_cell_measurement_temperature 100(2)
_cell_measurement_theta_max 15.13
_cell_measurement_theta_min 0.87
_cell_volume 21018(7)
_computing_cell_refinement 'SMART SAINT'
_computing_data_collection SMART
_computing_data_reduction SAINT
_computing_molecular_graphics 'SHELXP-97 (Sheldrick, 2008)'
_computing_publication_material 'SHELCIF-97 (Sheldrick, 2008)'
_computing_structure_refinement 'SHELXL-97 (Sheldrick, 2008)'
_computing_structure_solution 'SHELXS-97 (Sheldrick, 2008)'
_diffrn_ambient_temperature 100(2)
_diffrn_detector_area_resol_mean 0
_diffrn_measured_fraction_theta_full 0.997
_diffrn_measured_fraction_theta_max 0.997
_diffrn_measurement_device_type 'bruker APEX'
_diffrn_measurement_method '0.3 wide w/ exposures'
_diffrn_radiation_monochromator graphite
_diffrn_radiation_source 'fine-focus sealed tube'
_diffrn_radiation_type MoK\a
_diffrn_radiation_wavelength 0.71073
_diffrn_reflns_av_R_equivalents 0.1334
_diffrn_reflns_av_sigmaI/netI 0.1451
_diffrn_reflns_limit_h_max 15
_diffrn_reflns_limit_h_min -16
_diffrn_reflns_limit_k_max 19
_diffrn_reflns_limit_k_min -19
_diffrn_reflns_limit_l_max 29
_diffrn_reflns_limit_l_min -29
_diffrn_reflns_number 48472
_diffrn_reflns_theta_full 15.13
_diffrn_reflns_theta_max 15.13
_diffrn_reflns_theta_min 0.87
_exptl_absorpt_coefficient_mu 20.991
_exptl_absorpt_correction_T_max 0.432
_exptl_absorpt_correction_T_min 0.349
_exptl_absorpt_correction_type multi-scan
_exptl_absorpt_process_details SADABS
_exptl_crystal_colour yellow
_exptl_crystal_density_diffrn 2.994
_exptl_crystal_density_meas ?
_exptl_crystal_density_method 'not measured'
_exptl_crystal_description block
_exptl_crystal_F_000 16014
_exptl_crystal_size_max 0.052
_exptl_crystal_size_mid 0.046
_exptl_crystal_size_min 0.040
_refine_diff_density_max 2.473
_refine_diff_density_min -1.325
_refine_diff_density_rms 0.342
_refine_ls_extinction_method none
_refine_ls_goodness_of_fit_ref 1.028
_refine_ls_hydrogen_treatment none
_refine_ls_matrix_type full
_refine_ls_number_parameters 1913
_refine_ls_number_reflns 17404
_refine_ls_number_restraints 0
_refine_ls_restrained_S_all 1.028
_refine_ls_R_factor_all 0.1584
_refine_ls_R_factor_gt 0.0864
_refine_ls_shift/su_max 0.002
_refine_ls_shift/su_mean 0.000
_refine_ls_structure_factor_coef Fsqd
_refine_ls_weighting_details 'calc w=1/[\s^2^(Fo^2^)+(0.1380P)^2^+1148.2554P] where P=(Fo^2^+2Fc^2^)/3'
_refine_ls_weighting_scheme calc
_refine_ls_wR_factor_gt 0.2130
_refine_ls_wR_factor_ref 0.2593
_reflns_number_gt 9905
_reflns_number_total 17404
_reflns_threshold_expression >2sigma(I)
_cod_data_source_file ic5018449_si_003.cif
_cod_data_source_block test
_cod_depositor_comments
;
The following automatic conversions were performed:

'_chemical_melting_point' value 'n/a' was changed to '?' - the value
is undefined or not given.

'_symmetry_cell_setting' value
'Triclinic' changed to 'triclinic' according to
/home/saulius/struct/COD-crude-data--automatic-downloads/rss-feeds/ACS/lib/dictionaries/cif_core.dic
dictionary named 'cif_core.dic' version 2.4.2 from 2011-04-26.

Automatic conversion script
Id: cif_fix_values 2935 2014-11-11 08:27:57Z andrius 

The following automatic conversions were performed:

'_exptl_crystal_density_meas' value 'n/a' was changed to '?' - the
value is perceived as not measured.

Automatic conversion script
Id: cif_fix_values 3008 2015-01-20 13:52:24Z robertas 
;
_cod_original_cell_volume 21018(6)
_cod_original_sg_symbol_H-M P-1
_cod_database_code 4341829
_shelx_f_squared_multiplier 1.000

loop_
_symmetry_equiv_pos_as_xyz
'x, y, z'
'-x, -y, -z'

loop_
_atom_site_label
_atom_site_type_symbol
_atom_site_fract_x
_atom_site_fract_y
_atom_site_fract_z
_atom_site_U_iso_or_equiv
_atom_site_adp_type
_atom_site_occupancy
_atom_site_symmetry_multiplicity
_atom_site_calc_flag
U1 U 1.6596(2) 0.38412(18) 0.28342(12) 0.0590(15) Uani 1 1 d
U2 U 0.8975(2) 0.51653(19) 0.12063(14) 0.0710(17) Uani 1 1 d
U3 U 1.1838(2) 0.07794(19) 0.27892(13) 0.0673(16) Uani 1 1 d
U4 U 1.52864(19) 0.09873(17) 0.19683(12) 0.0534(15) Uani 1 1 d
U5 U 1.37098(18) 0.18513(18) 0.12392(12) 0.0525(15) Uani 1 1 d
U6 U 1.19479(18) 0.32916(17) 0.08590(12) 0.0510(15) Uani 1 1 d
U7 U 1.5782(2) 0.47537(19) 0.35502(13) 0.0677(16) Uani 1 1 d
U8 U 1.2423(2) 0.47388(18) 0.03349(12) 0.0591(15) Uani 1 1 d
U9 U 1.6218(2) 0.20404(19) 0.14455(12) 0.0642(16) Uani 1 1 d
U10 U 1.1185(2) 0.63325(19) 0.03281(13) 0.0623(16) Uani 1 1 d
U11 U 0.9369(2) 0.66392(18) 0.06172(13) 0.0650(16) Uani 1 1 d
U12 U 1.7048(2) 0.20570(18) 0.33303(13) 0.0648(16) Uani 1 1 d
U13 U 1.5963(2) 0.3746(2) 0.11467(12) 0.0683(16) Uani 1 1 d
U14 U 1.5128(2) 0.05536(18) 0.30223(12) 0.0627(16) Uani 1 1 d
U15 U 1.1869(2) 0.76494(19) 0.01391(14) 0.0718(17) Uani 1 1 d
U16 U 1.5935(2) 0.4688(2) 0.17968(13) 0.0761(17) Uani 1 1 d
U17 U 1.4484(2) 0.64261(19) 0.31778(14) 0.0800(18) Uani 1 1 d
U18 U 1.4422(2) 0.4233(2) 0.04399(13) 0.0712(17) Uani 1 1 d
U19 U 1.0279(2) 0.21974(18) 0.22498(13) 0.0648(16) Uani 1 1 d
U20 U 1.6296(2) 0.07912(19) 0.36729(13) 0.0717(17) Uani 1 1 d
U21 U 0.7773(2) 0.5657(2) 0.19673(16) 0.093(2) Uani 1 1 d
U22 U 1.0325(2) 0.35197(18) 0.13939(14) 0.0650(16) Uani 1 1 d
U23 U 1.3513(2) 0.0292(2) 0.33904(13) 0.0750(17) Uani 1 1 d
U24 U 1.4292(2) 0.73678(19) 0.21226(14) 0.0731(17) Uani 1 1 d
U25 U 1.1644(2) 0.8525(2) 0.35568(17) 0.094(2) Uani 1 1 d
U26 U 1.3699(2) 0.7318(2) 0.04941(15) 0.0885(19) Uani 1 1 d
U27 U 0.9827(2) 0.3363(2) 0.39060(14) 0.0863(19) Uani 1 1 d
U28 U 1.5651(3) 0.3575(2) 0.44912(13) 0.0891(19) Uani 1 1 d
U29 U 1.5020(3) 0.6453(2) 0.13887(15) 0.0907(19) Uani 1 1 d
U30 U 1.0771(2) 0.96196(19) 0.13206(16) 0.096(2) Uani 1 1 d
U31 U 0.9670(2) 0.2518(2) 0.31843(14) 0.0800(18) Uani 1 1 d
U32 U 0.9456(2) 0.9361(2) 0.20023(18) 0.109(2) Uani 1 1 d
U33 U 0.9868(2) 0.9020(2) 0.30597(18) 0.104(2) Uani 1 1 d
U34 U 0.8266(2) 0.8084(2) 0.09553(17) 0.097(2) Uani 1 1 d
U35 U 1.2564(3) 0.0908(2) 0.41680(14) 0.097(2) Uani 1 1 d
U36 U 1.2702(2) 0.89050(19) 0.16280(15) 0.0847(19) Uani 1 1 d
U37 U 0.9523(2) 0.7716(3) 0.38253(18) 0.117(3) Uani 1 1 d
U38 U 0.9088(3) 0.5116(2) 0.36958(16) 0.099(2) Uani 1 1 d
U39 U 0.7261(2) 0.7836(2) 0.2337(2) 0.124(3) Uani 1 1 d
U40 U 1.3316(2) 0.7111(2) 0.38582(15) 0.0807(18) Uani 1 1 d
U41 U 0.9859(3) 0.5922(2) 0.41868(15) 0.102(2) Uani 1 1 d
U42 U 1.2619(3) 0.6123(2) 0.46287(16) 0.101(2) Uani 1 1 d
U43 U 1.1083(2) 0.91169(19) 0.04335(16) 0.092(2) Uani 1 1 d
U44 U 0.8047(2) 0.8928(2) 0.16961(18) 0.111(2) Uani 1 1 d
U45 U 0.7725(2) 0.6109(2) 0.28722(19) 0.114(2) Uani 1 1 d
U46 U 1.4618(3) 0.2559(2) 0.49058(15) 0.110(2) Uani 1 1 d
U47 U 1.1718(3) 0.4965(3) 0.47221(15) 0.111(2) Uani 1 1 d
U48 U 1.1673(3) 0.2411(2) 0.44669(14) 0.098(2) Uani 1 1 d
U49 U 1.5772(3) 0.1226(2) 0.45678(14) 0.113(2) Uani 1 1 d
U50 U 1.2661(3) 0.3305(3) 0.47195(17) 0.120(2) Uani 1 1 d
W1 W 1.2896(3) 0.8906(2) 0.06130(19) 0.106(2) Uani 1 1 d
W2 W 1.4887(2) 0.2528(3) 0.06720(15) 0.092(2) Uani 1 1 d
W3 W 1.6896(3) 0.2106(3) 0.43397(17) 0.103(2) Uani 1 1 d
W4 W 1.1007(3) 0.0931(3) 0.36689(17) 0.105(2) Uani 1 1 d
W5 W 1.1078(3) 0.7605(3) 0.4382(2) 0.130(3) Uani 1 1 d
W6 W 0.7063(3) 0.7396(3) 0.1502(2) 0.152(3) Uani 1 1 d
P1 P 1.6300(13) 0.0833(12) 0.2734(7) 0.043(9) Uiso 1 1 d
P2 P 1.4142(15) 0.0451(14) 0.2521(8) 0.060(10) Uiso 1 1 d
P3 P 1.1347(15) 0.2237(14) 0.1518(9) 0.067(11) Uiso 1 1 d
P4 P 1.0607(18) 0.9579(17) 0.2260(11) 0.100(13) Uiso 1 1 d
P5 P 0.8504(17) 0.9001(16) 0.2543(11) 0.082(12) Uiso 1 1 d
P6 P 0.9245(18) 0.3732(16) 0.1906(10) 0.091(13) Uiso 1 1 d
P7 P 1.444(2) 0.5624(18) 0.3951(12) 0.109(14) Uiso 1 1 d
P8 P 1.0235(17) 0.7654(16) 0.0242(10) 0.092(13) Uiso 1 1 d
P9 P 1.3380(19) 0.1986(18) 0.4776(11) 0.109(14) Uiso 1 1 d
P10 P 1.2661(18) 0.6103(16) 0.0185(10) 0.093(13) Uiso 1 1 d
P11 P 1.0512(18) 0.4569(17) 0.0832(11) 0.097(13) Uiso 1 1 d
P12 P 0.8425(19) 0.6455(18) 0.3582(12) 0.106(14) Uiso 1 1 d
P13 P 1.344(2) 0.397(2) 0.4952(13) 0.131(16) Uiso 1 1 d
P14 P 0.926(2) 0.9456(18) 0.1204(12) 0.105(14) Uiso 1 1 d
P15 P 1.358(2) 0.7733(19) 0.2922(11) 0.113(14) Uiso 1 1 d
P16 P 1.530(2) 0.5832(18) 0.2656(11) 0.112(14) Uiso 1 1 d
P17 P 1.666(3) 0.339(3) 0.2017(16) 0.17(2) Uiso 1 1 d
P18 P 0.849(2) 0.4541(18) 0.3277(12) 0.106(14) Uiso 1 1 d
P19 P 1.496(2) 0.029(2) 0.3823(12) 0.116(15) Uiso 1 1 d
P20 P 1.555(3) 0.526(3) 0.0961(16) 0.19(2) Uiso 1 1 d
P21 P 1.116(4) 0.386(4) 0.452(2) 0.31(4) Uiso 1 1 d
O1 O 1.485(5) 0.093(4) 0.458(3) 0.16(4) Uiso 1 1 d
O2 O 1.181(3) 0.016(2) 0.2709(15) 0.043(19) Uiso 1 1 d
O3 O 1.163(2) 0.311(2) 0.0513(14) 0.028(17) Uiso 1 1 d
O4 O 1.163(2) 0.095(2) 0.3930(14) 0.029(17) Uiso 1 1 d
O5 O 1.102(3) 0.738(2) 0.0175(15) 0.046(19) Uiso 1 1 d
O6 O 1.029(3) 0.601(2) 0.3839(16) 0.05(2) Uiso 1 1 d
O7 O 1.488(2) 0.170(2) 0.1975(13) 0.028(17) Uiso 1 1 d
O8 O 0.987(3) 0.197(2) 0.2792(14) 0.035(18) Uiso 1 1 d
O9 O 1.295(3) 0.262(2) 0.0808(15) 0.045(19) Uiso 1 1 d
O10 O 0.891(3) 0.926(3) 0.1507(18) 0.08(2) Uiso 1 1 d
O11 O 1.240(3) 0.383(2) 0.0405(15) 0.046(19) Uiso 1 1 d
O12 O 0.901(3) 0.685(2) 0.0173(15) 0.043(19) Uiso 1 1 d
O13 O 1.136(3) 0.536(3) 0.0426(16) 0.07(2) Uiso 1 1 d
O14 O 1.075(3) 0.246(3) 0.1723(16) 0.06(2) Uiso 1 1 d
O15 O 1.296(3) 0.019(3) 0.2926(17) 0.06(2) Uiso 1 1 d
O16 O 1.347(3) 0.417(3) 0.0238(15) 0.047(19) Uiso 1 1 d
O17 O 0.690(3) 0.520(3) 0.2998(16) 0.06(2) Uiso 1 1 d
O18 O 1.430(3) 0.230(2) 0.0921(15) 0.045(19) Uiso 1 1 d
O19 O 1.498(3) 0.552(3) 0.2475(19) 0.10(3) Uiso 1 1 d
O20 O 1.439(3) 0.102(3) 0.1682(17) 0.06(2) Uiso 1 1 d
O21 O 1.172(3) 0.908(3) 0.3658(17) 0.07(2) Uiso 1 1 d
O22 O 1.636(3) 0.141(3) 0.2570(15) 0.05(2) Uiso 1 1 d
O23 O 0.838(3) 0.519(3) 0.3195(17) 0.07(2) Uiso 1 1 d
O24 O 1.011(3) 0.705(2) 0.0350(15) 0.044(19) Uiso 1 1 d
O25 O 1.635(3) 0.286(3) 0.1044(16) 0.05(2) Uiso 1 1 d
O26 O 0.971(3) 0.646(2) 0.1018(16) 0.040(18) Uiso 1 1 d
O27 O 1.263(3) 0.229(2) 0.1059(14) 0.037(18) Uiso 1 1 d
O28 O 1.132(3) 0.288(3) 0.1247(18) 0.09(3) Uiso 1 1 d
O29 O 1.060(3) 0.897(3) 0.3525(17) 0.07(2) Uiso 1 1 d
O30 O 1.193(3) 0.196(3) 0.1788(18) 0.08(2) Uiso 1 1 d
O31 O 1.426(3) -0.006(3) 0.2417(16) 0.06(2) Uiso 1 1 d
O32 O 1.321(3) 0.101(3) 0.3253(18) 0.08(2) Uiso 1 1 d
O33 O 0.947(3) 0.255(3) 0.2612(15) 0.043(19) Uiso 1 1 d
O34 O 1.565(4) 0.463(3) 0.125(2) 0.11(3) Uiso 1 1 d
O35 O 1.367(3) 0.245(3) 0.4851(16) 0.06(2) Uiso 1 1 d
O36 O 1.375(3) 0.710(3) 0.2047(17) 0.07(2) Uiso 1 1 d
O37 O 0.801(3) 0.570(3) 0.1369(15) 0.045(19) Uiso 1 1 d
O38 O 0.984(3) 0.415(3) 0.4021(19) 0.09(3) Uiso 1 1 d
O39 O 1.359(3) 0.094(2) 0.2332(15) 0.044(19) Uiso 1 1 d
O40 O 1.366(3) 0.226(3) 0.1491(16) 0.06(2) Uiso 1 1 d
O41 O 1.228(3) 0.346(3) 0.1198(16) 0.06(2) Uiso 1 1 d
O42 O 1.554(3) 0.241(3) 0.1594(17) 0.07(2) Uiso 1 1 d
O43 O 0.998(3) 0.453(3) 0.1084(16) 0.05(2) Uiso 1 1 d
O44 O 1.037(3) 0.760(3) 0.4184(18) 0.09(3) Uiso 1 1 d
O45 O 1.203(3) 0.878(3) 0.3001(17) 0.07(2) Uiso 1 1 d
O46 O 1.315(4) 0.595(3) 0.046(2) 0.10(3) Uiso 1 1 d
O47 O 1.597(3) 0.129(2) 0.1505(15) 0.041(19) Uiso 1 1 d
O48 O 0.941(3) 0.524(3) 0.1536(16) 0.06(2) Uiso 1 1 d
O49 O 1.141(3) 0.619(3) 0.0738(18) 0.06(2) Uiso 1 1 d
O50 O 1.673(3) 0.191(3) 0.2013(15) 0.05(2) Uiso 1 1 d
O51 O 1.157(4) 0.469(4) 0.516(2) 0.13(3) Uiso 1 1 d
O52 O 0.841(3) 0.730(3) 0.0722(16) 0.06(2) Uiso 1 1 d
O53 O 1.465(3) 0.428(3) 0.0029(18) 0.07(2) Uiso 1 1 d
O54 O 1.390(3) 0.621(3) 0.3078(18) 0.09(3) Uiso 1 1 d
O55 O 1.087(4) 0.491(3) 0.096(2) 0.11(3) Uiso 1 1 d
O56 O 1.525(3) 0.563(3) 0.3068(16) 0.05(2) Uiso 1 1 d
O57 O 1.034(3) 0.601(3) 0.0488(15) 0.05(2) Uiso 1 1 d
O58 O 1.607(3) 0.073(2) 0.3120(15) 0.045(19) Uiso 1 1 d
O59 O 0.931(3) 0.303(3) 0.3543(18) 0.07(2) Uiso 1 1 d
O60 O 1.417(3) 0.034(2) 0.2931(15) 0.046(19) Uiso 1 1 d
O61 O 1.520(3) 0.466(3) 0.1923(16) 0.06(2) Uiso 1 1 d
O62 O 1.472(3) 0.726(3) 0.158(2) 0.09(3) Uiso 1 1 d
O63 O 1.176(3) 0.784(3) -0.0317(18) 0.06(2) Uiso 1 1 d
O64 O 1.071(3) 0.362(3) 0.1663(16) 0.05(2) Uiso 1 1 d
O65 O 1.026(3) 0.282(3) 0.3040(16) 0.06(2) Uiso 1 1 d
O66 O 1.717(3) 0.294(3) 0.3263(17) 0.06(2) Uiso 1 1 d
O67 O 1.414(3) 0.635(3) 0.3754(18) 0.08(2) Uiso 1 1 d
O68 O 0.925(3) 0.575(3) 0.0716(17) 0.07(2) Uiso 1 1 d
O69 O 1.525(3) 0.449(3) 0.3479(15) 0.05(2) Uiso 1 1 d
O70 O 1.210(3) 0.917(3) 0.0401(16) 0.07(2) Uiso 1 1 d
O71 O 1.636(3) 0.377(3) 0.1655(17) 0.05(2) Uiso 1 1 d
O72 O 1.587(3) 0.378(3) 0.2919(16) 0.06(2) Uiso 1 1 d
O73 O 1.203(3) 0.671(3) 0.0166(15) 0.05(2) Uiso 1 1 d
O74 O 1.296(3) 0.946(3) 0.1592(19) 0.09(3) Uiso 1 1 d
O75 O 1.371(3) 0.729(3) 0.3275(17) 0.06(2) Uiso 1 1 d
O76 O 1.063(3) 0.568(3) 0.4661(17) 0.07(2) Uiso 1 1 d
O77 O 1.716(2) 0.284(2) 0.2916(14) 0.021(16) Uiso 1 1 d
O78 O 1.375(3) 0.825(3) 0.2927(18) 0.08(2) Uiso 1 1 d
O79 O 1.059(3) 1.021(3) 0.2234(19) 0.10(3) Uiso 1 1 d
O80 O 1.594(3) 0.583(3) 0.2511(19) 0.09(3) Uiso 1 1 d
O81 O 1.287(3) 0.886(3) 0.106(2) 0.08(2) Uiso 1 1 d
O82 O 1.077(3) 0.121(2) 0.2553(15) 0.041(19) Uiso 1 1 d
O83 O 0.932(3) 0.414(3) 0.1573(18) 0.07(2) Uiso 1 1 d
O84 O 1.573(3) 0.447(3) 0.4151(15) 0.05(2) Uiso 1 1 d
O85 O 1.179(3) 0.966(3) 0.1265(18) 0.06(2) Uiso 1 1 d
O86 O 1.470(3) 0.128(3) 0.2954(16) 0.06(2) Uiso 1 1 d
O87 O 0.814(3) 0.509(3) 0.1610(15) 0.05(2) Uiso 1 1 d
O88 O 1.035(3) 0.343(3) 0.3590(18) 0.07(2) Uiso 1 1 d
O89 O 1.701(3) 0.116(3) 0.3356(18) 0.07(2) Uiso 1 1 d
O90 O 1.552(3) 0.377(3) 0.0641(17) 0.07(2) Uiso 1 1 d
O91 O 0.977(3) 0.263(3) 0.3777(17) 0.06(2) Uiso 1 1 d
O92 O 1.155(3) 0.216(3) 0.4900(17) 0.06(2) Uiso 1 1 d
O93 O 1.130(4) 0.911(3) 0.242(2) 0.11(3) Uiso 1 1 d
O94 O 1.529(3) 0.367(3) 0.1358(16) 0.06(2) Uiso 1 1 d
O95 O 1.538(3) 0.430(3) 0.0624(16) 0.05(2) Uiso 1 1 d
O96 O 1.135(3) 0.062(3) 0.3301(18) 0.09(2) Uiso 1 1 d
O97 O 1.574(3) 0.023(3) 0.1980(15) 0.05(2) Uiso 1 1 d
O98 O 1.256(3) 0.794(3) 0.3913(18) 0.07(2) Uiso 1 1 d
O99 O 1.258(3) 0.035(3) 0.4511(19) 0.08(2) Uiso 1 1 d
O100 O 1.048(3) 1.039(3) 0.1211(19) 0.10(3) Uiso 1 1 d
O101 O 1.450(3) 0.035(3) 0.3498(19) 0.09(3) Uiso 1 1 d
O102 O 1.028(5) 0.442(5) 0.424(3) 0.17(4) Uiso 1 1 d
O103 O 1.267(3) 0.455(2) 0.0789(15) 0.044(19) Uiso 1 1 d
O104 O 1.651(4) 0.378(3) 0.231(2) 0.10(3) Uiso 1 1 d
O105 O 0.824(3) 0.605(3) 0.3375(18) 0.09(3) Uiso 1 1 d
O106 O 1.014(3) 0.790(3) 0.0551(17) 0.06(2) Uiso 1 1 d
O107 O 1.374(2) 0.142(2) 0.0970(14) 0.032(18) Uiso 1 1 d
O108 O 0.650(4) 0.819(3) 0.243(2) 0.11(3) Uiso 1 1 d
O109 O 1.218(3) 0.495(3) -0.0123(17) 0.06(2) Uiso 1 1 d
O110 O 1.611(3) 0.469(3) 0.2362(16) 0.07(2) Uiso 1 1 d
O111 O 1.090(3) 0.390(3) 0.0951(17) 0.07(2) Uiso 1 1 d
O112 O 1.098(3) 0.646(3) -0.0087(18) 0.06(2) Uiso 1 1 d
O113 O 1.042(3) 0.963(3) 0.1899(17) 0.06(2) Uiso 1 1 d
O114 O 1.501(4) 0.665(3) 0.3281(19) 0.10(3) Uiso 1 1 d
O115 O 1.481(3) 0.120(3) 0.1407(17) 0.07(2) Uiso 1 1 d
O116 O 1.129(3) 0.819(3) 0.4121(18) 0.08(2) Uiso 1 1 d
O117 O 1.662(3) 0.408(3) 0.3360(18) 0.07(2) Uiso 1 1 d
O118 O 1.342(3) 0.697(2) 0.0828(15) 0.040(18) Uiso 1 1 d
O119 O 1.003(3) 0.944(3) 0.2504(16) 0.06(2) Uiso 1 1 d
O120 O 0.959(3) 0.521(3) 0.3373(18) 0.08(2) Uiso 1 1 d
O121 O 0.904(3) 1.007(3) 0.1926(18) 0.08(2) Uiso 1 1 d
O122 O 1.266(3) 0.239(3) 0.4634(19) 0.09(3) Uiso 1 1 d
O123 O 1.597(3) 0.057(3) 0.4243(18) 0.08(2) Uiso 1 1 d
O124 O 1.475(4) 0.549(3) 0.428(2) 0.10(3) Uiso 1 1 d
O125 O 1.625(3) 0.118(3) 0.1843(17) 0.06(2) Uiso 1 1 d
O126 O 1.556(3) 0.168(3) 0.4984(18) 0.09(3) Uiso 1 1 d
O127 O 1.300(3) 0.730(3) 0.0083(17) 0.07(2) Uiso 1 1 d
O128 O 1.358(3) 0.088(3) 0.4405(17) 0.08(2) Uiso 1 1 d
O129 O 1.449(3) 0.727(3) 0.0899(16) 0.06(2) Uiso 1 1 d
O130 O 0.865(3) 0.783(3) 0.3429(18) 0.08(2) Uiso 1 1 d
O131 O 0.728(3) 0.607(3) 0.2378(18) 0.08(2) Uiso 1 1 d
O132 O 1.286(3) 0.353(3) 0.4279(18) 0.07(2) Uiso 1 1 d
O133 O 1.572(3) 0.079(2) 0.2526(15) 0.045(19) Uiso 1 1 d
O134 O 1.261(3) 0.596(3) 0.426(2) 0.09(3) Uiso 1 1 d
O135 O 1.110(3) 0.736(3) 0.3242(18) 0.09(3) Uiso 1 1 d
O136 O 0.815(4) 0.891(4) 0.110(2) 0.13(3) Uiso 1 1 d
O137 O 1.155(3) 0.795(3) 0.3462(17) 0.07(2) Uiso 1 1 d
O138 O 1.401(3) 0.731(3) 0.269(2) 0.10(3) Uiso 1 1 d
O139 O 1.081(3) 0.973(3) 0.0050(18) 0.08(2) Uiso 1 1 d
O140 O 1.104(3) 0.885(3) 0.1480(17) 0.07(2) Uiso 1 1 d
O141 O 1.690(3) 0.222(3) 0.3907(19) 0.07(2) Uiso 1 1 d
O142 O 1.065(3) 0.254(3) 0.4322(18) 0.08(2) Uiso 1 1 d
O143 O 0.919(4) 0.865(4) 0.338(2) 0.14(3) Uiso 1 1 d
O144 O 0.770(3) 0.766(3) 0.1264(19) 0.09(3) Uiso 1 1 d
O145 O 0.879(3) 0.763(3) 0.0580(16) 0.05(2) Uiso 1 1 d
O146 O 1.169(3) 0.329(3) 0.4518(18) 0.08(2) Uiso 1 1 d
O147 O 0.701(3) 0.568(3) 0.1875(19) 0.09(3) Uiso 1 1 d
O148 O 1.083(3) 0.240(3) 0.2438(17) 0.08(2) Uiso 1 1 d
O149 O 0.815(3) 0.465(3) 0.2302(19) 0.09(3) Uiso 1 1 d
O150 O 0.977(4) 0.673(4) 0.428(2) 0.12(3) Uiso 1 1 d
O151 O 1.477(3) 0.062(3) 0.2434(16) 0.07(2) Uiso 1 1 d
O152 O 1.295(4) 0.695(4) 0.438(2) 0.11(3) Uiso 1 1 d
O153 O 1.077(3) 0.920(3) 0.3147(17) 0.06(2) Uiso 1 1 d
O154 O 0.743(3) 0.661(3) 0.1691(18) 0.08(2) Uiso 1 1 d
O155 O 1.168(3) 0.052(3) 0.179(2) 0.10(3) Uiso 1 1 d
O156 O 0.837(3) 0.617(3) 0.2665(18) 0.09(3) Uiso 1 1 d
O157 O 1.409(3) 0.642(3) 0.0356(19) 0.09(3) Uiso 1 1 d
O158 O 1.553(3) 0.561(3) 0.1855(18) 0.09(2) Uiso 1 1 d
O159 O 1.487(5) 0.542(4) 0.089(3) 0.15(4) Uiso 1 1 d
O160 O 1.476(3) 0.653(3) 0.261(2) 0.10(3) Uiso 1 1 d
O161 O 0.743(3) 0.870(3) 0.2183(19) 0.08(2) Uiso 1 1 d
O162 O 1.463(3) 0.231(3) 0.537(2) 0.10(3) Uiso 1 1 d
O163 O 1.490(3) 0.765(3) 0.2172(18) 0.09(3) Uiso 1 1 d
O164 O 1.707(3) 0.194(3) 0.2732(17) 0.08(2) Uiso 1 1 d
O165 O 1.238(3) 0.141(3) 0.4545(17) 0.07(2) Uiso 1 1 d
O166 O 1.698(4) 0.160(3) 0.130(2) 0.10(3) Uiso 1 1 d
O167 O 1.374(3) 0.174(3) 0.4507(18) 0.07(2) Uiso 1 1 d
O168 O 0.852(4) 0.509(3) 0.400(2) 0.11(3) Uiso 1 1 d
O169 O 1.169(3) 0.154(3) 0.4423(17) 0.07(2) Uiso 1 1 d
O170 O 1.356(3) 0.837(3) 0.2023(18) 0.06(2) Uiso 1 1 d
O171 O 0.901(3) 0.854(3) 0.0687(18) 0.08(2) Uiso 1 1 d
O172 O 1.308(3) 0.141(3) 0.1646(19) 0.09(3) Uiso 1 1 d
O173 O 1.418(4) 0.416(4) 0.086(2) 0.12(3) Uiso 1 1 d
O174 O 1.130(3) 0.187(3) 0.1311(17) 0.07(2) Uiso 1 1 d
O175 O 1.246(3) 0.893(3) 0.2231(19) 0.09(3) Uiso 1 1 d
O176 O 1.665(3) -0.062(3) 0.2559(16) 0.07(2) Uiso 1 1 d
O177 O 1.650(3) 0.076(3) 0.4265(18) 0.08(2) Uiso 1 1 d
O178 O 1.197(3) 0.743(3) 0.0606(17) 0.06(2) Uiso 1 1 d
O179 O 1.010(3) 0.898(3) 0.0437(19) 0.10(3) Uiso 1 1 d
O180 O 1.472(3) 0.674(3) 0.0805(18) 0.08(2) Uiso 1 1 d
O181 O 0.872(4) 0.444(3) 0.300(2) 0.11(3) Uiso 1 1 d
O182 O 1.096(4) 0.766(4) 0.482(3) 0.16(4) Uiso 1 1 d
O183 O 0.747(3) 0.967(3) 0.1561(18) 0.09(3) Uiso 1 1 d
O184 O 0.855(3) 0.501(3) 0.0892(17) 0.07(2) Uiso 1 1 d
O185 O 1.645(3) 0.280(3) 0.4387(18) 0.08(2) Uiso 1 1 d
O186 O 1.516(3) 0.365(3) 0.4147(18) 0.08(2) Uiso 1 1 d
O187 O 0.942(4) 0.969(4) 0.305(2) 0.12(3) Uiso 1 1 d
O188 O 0.703(4) 0.700(3) 0.257(2) 0.11(3) Uiso 1 1 d
O189 O 0.896(4) 0.428(3) 0.356(2) 0.09(3) Uiso 1 1 d
O190 O 1.290(4) 0.625(3) -0.019(2) 0.11(3) Uiso 1 1 d
O191 O 0.970(3) 0.962(3) 0.1344(18) 0.08(2) Uiso 1 1 d
O192 O 0.747(3) 1.039(3) 0.1973(16) 0.06(2) Uiso 1 1 d
O193 O 0.903(3) 0.229(3) 0.3314(19) 0.10(3) Uiso 1 1 d
O194 O 1.140(3) 0.850(3) 0.087(2) 0.10(3) Uiso 1 1 d
O195 O 1.116(3) 0.127(3) 0.2272(17) 0.06(2) Uiso 1 1 d
O196 O 0.685(3) 0.773(3) 0.1855(19) 0.09(3) Uiso 1 1 d
O197 O 1.176(3) 0.418(3) 0.0467(15) 0.05(2) Uiso 1 1 d
O198 O 0.996(4) 0.342(3) 0.111(2) 0.10(3) Uiso 1 1 d
O199 O 1.634(3) 0.462(3) 0.3088(18) 0.07(2) Uiso 1 1 d
O200 O 1.739(3) 0.390(3) 0.2748(17) 0.08(2) Uiso 1 1 d
O201 O 1.557(3) 0.413(3) 0.5236(17) 0.07(2) Uiso 1 1 d
O202 O 0.757(4) 0.548(4) 0.259(2) 0.10(3) Uiso 1 1 d
O203 O 1.106(4) 0.978(3) 0.0695(19) 0.10(3) Uiso 1 1 d
O204 O 1.181(3) 0.526(3) 0.4288(19) 0.07(2) Uiso 1 1 d
O205 O 0.861(3) 0.839(3) 0.2793(18) 0.08(2) Uiso 1 1 d
O206 O 1.281(4) 0.814(3) 0.355(2) 0.10(3) Uiso 1 1 d
O207 O 0.990(3) 0.802(3) -0.0106(19) 0.08(2) Uiso 1 1 d
O208 O 1.242(3) 0.094(3) 0.2262(16) 0.06(2) Uiso 1 1 d
O209 O 1.055(4) 0.310(3) 0.438(2) 0.11(3) Uiso 1 1 d
O210 O 1.359(4) 0.349(4) 0.135(2) 0.15(4) Uiso 1 1 d
O211 O 1.166(4) 0.414(4) 0.466(2) 0.14(3) Uiso 1 1 d
O212 O 1.708(3) 0.120(3) 0.369(2) 0.09(3) Uiso 1 1 d
O213 O 0.886(3) 0.766(3) 0.1297(18) 0.08(2) Uiso 1 1 d
O214 O 0.855(4) 0.372(3) 0.1919(19) 0.10(3) Uiso 1 1 d
O215 O 1.569(4) 0.212(3) 0.095(2) 0.11(3) Uiso 1 1 d
O216 O 1.099(3) 0.855(2) 0.0119(15) 0.05(2) Uiso 1 1 d
O217 O 1.617(4) 0.061(4) 0.497(2) 0.13(3) Uiso 1 1 d
O218 O 0.871(3) 0.613(3) 0.0829(18) 0.08(2) Uiso 1 1 d
O219 O 1.177(3) 0.264(3) 0.405(2) 0.09(2) Uiso 1 1 d
O220 O 0.980(3) 0.510(3) 0.4121(19) 0.09(3) Uiso 1 1 d
O221 O 1.626(3) 0.392(3) 0.4078(19) 0.09(3) Uiso 1 1 d
O222 O 0.850(3) 0.566(3) 0.2056(18) 0.09(2) Uiso 1 1 d
O223 O 1.379(4) 0.534(3) -0.027(2) 0.11(3) Uiso 1 1 d
O224 O 1.177(4) 0.577(4) 0.482(2) 0.11(3) Uiso 1 1 d
O225 O 1.291(3) 0.026(3) 0.3855(17) 0.07(2) Uiso 1 1 d
O226 O 1.662(3) 0.160(3) 0.4562(16) 0.05(2) Uiso 1 1 d
O227 O 0.852(3) 0.913(3) 0.2194(19) 0.06(2) Uiso 1 1 d
O228 O 1.547(4) 0.044(3) 0.362(2) 0.11(3) Uiso 1 1 d
O229 O 1.275(4) 0.692(3) 0.370(2) 0.11(3) Uiso 1 1 d
O230 O 0.765(3) 0.853(3) 0.0610(19) 0.09(3) Uiso 1 1 d
O231 O 1.487(4) 0.436(3) 0.468(2) 0.11(3) Uiso 1 1 d
O232 O 0.887(4) 0.344(3) 0.281(2) 0.12(3) Uiso 1 1 d
O233 O 0.764(4) 0.873(3) 0.127(2) 0.10(3) Uiso 1 1 d
O234 O 0.804(3) 0.313(3) 0.3621(19) 0.10(3) Uiso 1 1 d
O235 O 0.925(3) 0.335(3) 0.423(2) 0.10(3) Uiso 1 1 d
O236 O 1.479(7) -0.038(7) 0.467(4) 0.30(7) Uiso 1 1 d
O237 O 1.068(3) 0.509(3) 0.4620(18) 0.08(2) Uiso 1 1 d
O238 O 1.630(3) 0.503(3) 0.3664(19) 0.09(3) Uiso 1 1 d
O239 O 0.944(4) 0.386(4) 0.224(2) 0.13(3) Uiso 1 1 d
O240 O 1.693(3) 0.039(3) 0.2717(18) 0.08(2) Uiso 1 1 d
O241 O 1.241(4) 0.533(3) 0.494(2) 0.11(3) Uiso 1 1 d
O242 O 0.804(4) 0.746(3) 0.2255(19) 0.10(3) Uiso 1 1 d
O243 O 0.977(4) 0.199(4) 0.205(2) 0.12(3) Uiso 1 1 d
O244 O 0.776(3) 0.790(3) 0.2887(19) 0.09(3) Uiso 1 1 d
O245 O 0.954(4) 0.763(4) 0.258(3) 0.16(4) Uiso 1 1 d
O246 O 1.226(3) 0.574(3) 0.0243(18) 0.09(3) Uiso 1 1 d
O247 O 1.162(3) 0.862(3) 0.0063(18) 0.08(2) Uiso 1 1 d
O248 O 0.795(3) 0.945(3) 0.2692(18) 0.08(2) Uiso 1 1 d
O249 O 1.690(4) 0.007(4) 0.375(2) 0.12(3) Uiso 1 1 d
O250 O 1.558(3) -0.018(3) 0.3119(19) 0.10(3) Uiso 1 1 d
O251 O 1.002(4) 0.746(3) 0.353(2) 0.10(3) Uiso 1 1 d
O252 O 1.662(4) 0.383(3) 0.092(2) 0.11(3) Uiso 1 1 d
O253 O 1.260(3) 0.014(3) 0.3232(19) 0.08(2) Uiso 1 1 d
O254 O 1.248(4) 0.146(4) 0.381(2) 0.11(3) Uiso 1 1 d
O255 O 1.522(4) -0.029(5) 0.407(3) 0.15(4) Uiso 1 1 d
O256 O 1.168(4) 0.693(4) 0.444(2) 0.14(3) Uiso 1 1 d
O257 O 0.908(4) 0.794(4) 0.413(2) 0.12(3) Uiso 1 1 d
O258 O 0.930(4) 0.587(4) 0.455(2) 0.12(3) Uiso 1 1 d
O259 O 0.912(4) 0.597(4) 0.382(2) 0.12(3) Uiso 1 1 d
O260 O 1.244(4) 0.835(4) 0.174(2) 0.13(3) Uiso 1 1 d
O261 O 1.340(4) 0.197(4) 0.237(2) 0.14(3) Uiso 1 1 d
O262 O 1.498(3) 0.332(3) 0.4910(18) 0.08(2) Uiso 1 1 d
O263 O 1.030(4) 0.840(4) 0.301(2) 0.14(3) Uiso 1 1 d
O264 O 0.915(4) 0.913(4) 0.259(2) 0.13(3) Uiso 1 1 d
O265 O 0.975(3) 0.313(3) 0.1861(16) 0.06(2) Uiso 1 1 d
O266 O 1.330(4) 0.817(3) 0.062(2) 0.11(3) Uiso 1 1 d
O267 O 1.395(4) 0.533(4) 0.397(2) 0.13(3) Uiso 1 1 d
O268 O 1.436(5) 0.639(4) 0.147(2) 0.14(3) Uiso 1 1 d
O269 O 0.600(4) 0.952(4) 0.156(2) 0.14(3) Uiso 1 1 d
O270 O 1.389(3) -0.045(3) 0.3538(19) 0.09(3) Uiso 1 1 d
O271 O 1.674(3) 0.469(3) 0.1714(18) 0.09(3) Uiso 1 1 d
O272 O 1.391(3) 0.729(3) 0.4022(18) 0.08(2) Uiso 1 1 d
O273 O 1.466(4) 0.324(4) 0.053(2) 0.12(3) Uiso 1 1 d
O274 O 1.568(3) 0.155(3) 0.3510(17) 0.07(2) Uiso 1 1 d
O275 O 1.042(5) 0.975(4) 0.076(3) 0.17(4) Uiso 1 1 d
O276 O 1.543(3) 0.185(3) 0.4170(19) 0.09(3) Uiso 1 1 d
O277 O 1.188(3) 0.142(3) 0.2831(16) 0.06(2) Uiso 1 1 d
O278 O 1.047(4) 0.161(4) 0.352(2) 0.11(3) Uiso 1 1 d
O279 O 1.575(4) 0.654(3) 0.130(2) 0.11(3) Uiso 1 1 d
O280 O 1.413(4) 0.759(3) 0.015(2) 0.11(3) Uiso 1 1 d
O281 O 0.722(4) 0.598(4) 0.314(2) 0.12(3) Uiso 1 1 d
O282 O 1.151(5) 0.255(4) 0.332(3) 0.17(4) Uiso 1 1 d
O283 O 1.493(4) 0.551(3) 0.368(2) 0.11(3) Uiso 1 1 d
O284 O 0.993(4) 0.866(4) 0.206(2) 0.14(3) Uiso 1 1 d
O285 O 1.032(4) 0.482(4) 0.048(2) 0.12(3) Uiso 1 1 d
O286 O 1.284(4) 0.798(4) 0.277(2) 0.12(3) Uiso 1 1 d
O287 O 1.459(4) 0.276(3) 0.444(2) 0.11(3) Uiso 1 1 d
O288 O 1.341(3) 0.479(3) 0.0183(19) 0.09(3) Uiso 1 1 d
O289 O 1.622(3) 0.237(3) 0.3244(18) 0.09(3) Uiso 1 1 d
O290 O 1.464(3) 0.066(3) 0.3966(17) 0.07(2) Uiso 1 1 d
O291 O 1.656(3) 0.276(3) 0.1401(17) 0.06(2) Uiso 1 1 d
O292 O 1.794(3) 0.174(3) 0.3402(17) 0.08(2) Uiso 1 1 d
O293 O 1.167(3) 0.961(2) 0.1621(16) 0.05(2) Uiso 1 1 d
O294 O 0.965(5) 0.888(4) 0.109(3) 0.17(4) Uiso 1 1 d
O295 O 1.427(4) 0.523(4) 0.030(2) 0.14(3) Uiso 1 1 d
O296 O 0.786(5) 0.449(4) 0.338(2) 0.15(4) Uiso 1 1 d
O297 O 0.862(4) 0.824(4) 0.185(2) 0.11(3) Uiso 1 1 d
O298 O 1.337(4) 0.936(4) 0.036(2) 0.15(4) Uiso 1 1 d
O299 O 1.548(4) 0.284(3) 0.4869(19) 0.09(3) Uiso 1 1 d
O300 O 1.250(4) 0.307(4) 0.509(2) 0.11(3) Uiso 1 1 d
O301 O 0.851(4) 0.687(4) 0.332(2) 0.13(3) Uiso 1 1 d
O302 O 0.923(4) 0.693(3) 0.401(2) 0.10(3) Uiso 1 1 d
O303 O 1.508(3) 0.675(3) 0.186(2) 0.10(3) Uiso 1 1 d
O304 O 0.791(4) 0.668(3) 0.380(2) 0.11(3) Uiso 1 1 d
O305 O 0.732(4) 0.704(3) 0.287(2) 0.11(3) Uiso 1 1 d
O306 O 1.539(4) 0.557(4) 0.128(2) 0.13(3) Uiso 1 1 d
O307 O 1.266(4) 0.623(3) 0.503(2) 0.11(3) Uiso 1 1 d
O308 O 1.605(5) 0.696(5) 0.193(3) 0.19(4) Uiso 1 1 d
O309 O 1.351(4) 0.148(4) 0.512(3) 0.15(4) Uiso 1 1 d
O310 O 1.497(4) 0.157(3) 0.492(2) 0.10(3) Uiso 1 1 d
O311 O 1.358(5) 0.337(5) 0.488(3) 0.18(4) Uiso 1 1 d
O312 O 0.891(4) 0.990(4) 0.090(2) 0.13(3) Uiso 1 1 d
O313 O 1.274(4) 0.785(4) 0.013(2) 0.12(3) Uiso 1 1 d
O314 O 1.376(3) 0.827(3) 0.1703(19) 0.08(2) Uiso 1 1 d
O315 O 0.724(4) 0.867(4) 0.186(2) 0.12(3) Uiso 1 1 d
O316 O 1.274(4) 0.416(3) 0.483(2) 0.10(3) Uiso 1 1 d
O317 O 1.617(3) 0.349(3) 0.486(2) 0.10(3) Uiso 1 1 d
O318 O 1.364(4) 0.526(4) 0.484(2) 0.13(3) Uiso 1 1 d
O319 O 1.342(4) 0.643(3) 0.437(2) 0.10(3) Uiso 1 1 d
O320 O 1.364(6) 0.380(5) 0.535(4) 0.22(5) Uiso 1 1 d
O321 O 1.367(5) 0.442(5) 0.469(3) 0.17(4) Uiso 1 1 d
O322 O 0.964(5) 0.854(4) 0.368(3) 0.16(4) Uiso 1 1 d
O323 O 1.669(4) 0.283(4) 0.219(2) 0.12(3) Uiso 1 1 d
O324 O 1.409(6) 0.544(5) 0.122(3) 0.22(5) Uiso 1 1 d
O325 O 1.052(6) 0.059(5) 0.393(3) 0.21(5) Uiso 1 1 d
O326 O 1.725(5) 0.315(5) 0.199(3) 0.17(4) Uiso 1 1 d
O327 O 0.640(6) 0.766(5) 0.114(3) 0.20(5) Uiso 1 1 d
O328 O 1.351(4) 0.026(4) 0.400(2) 0.12(3) Uiso 1 1 d
O329 O 1.768(7) 0.191(6) 0.458(4) 0.26(6) Uiso 1 1 d
O330 O 1.620(6) 0.522(6) 0.063(4) 0.24(6) Uiso 1 1 d
O331 O 1.476(6) 0.228(6) 0.029(3) 0.24(6) Uiso 1 1 d

loop_
_atom_site_aniso_label
_atom_site_aniso_U_11
_atom_site_aniso_U_22
_atom_site_aniso_U_33
_atom_site_aniso_U_23
_atom_site_aniso_U_13
_atom_site_aniso_U_12
U1 0.048(4) 0.043(3) 0.085(4) -0.026(3) -0.008(3) -0.010(3)
U2 0.031(3) 0.042(4) 0.138(5) -0.034(3) 0.008(3) -0.007(3)
U3 0.084(4) 0.045(4) 0.085(4) -0.024(3) 0.007(3) -0.034(3)
U4 0.041(3) 0.032(3) 0.083(4) -0.028(3) -0.010(3) 0.000(3)
U5 0.031(3) 0.040(3) 0.074(4) -0.026(3) -0.007(3) 0.009(3)
U6 0.032(3) 0.039(3) 0.071(4) -0.014(3) -0.004(3) -0.003(3)
U7 0.065(4) 0.039(3) 0.091(4) -0.022(3) 0.011(3) -0.009(3)
U8 0.051(3) 0.048(3) 0.080(4) -0.018(3) -0.004(3) -0.020(3)
U9 0.042(3) 0.065(4) 0.088(4) -0.040(3) 0.008(3) -0.009(3)
U10 0.051(4) 0.046(4) 0.089(5) -0.020(3) -0.004(3) -0.018(3)
U11 0.041(3) 0.035(3) 0.115(5) -0.026(3) -0.016(3) -0.007(3)
U12 0.047(4) 0.043(3) 0.102(4) -0.033(3) -0.019(3) -0.003(3)
U13 0.069(4) 0.077(4) 0.074(4) -0.030(3) 0.011(3) -0.040(3)
U14 0.074(4) 0.042(4) 0.076(4) -0.018(3) -0.017(3) -0.026(3)
U15 0.065(4) 0.039(3) 0.102(5) -0.002(3) -0.020(3) -0.023(3)
U16 0.094(4) 0.052(4) 0.090(4) -0.015(3) -0.014(3) -0.041(3)
U17 0.059(4) 0.043(4) 0.120(5) -0.023(3) 0.028(3) -0.003(3)
U18 0.061(4) 0.094(4) 0.065(4) -0.021(3) 0.012(3) -0.039(3)
U19 0.054(3) 0.045(3) 0.115(5) -0.044(3) 0.026(3) -0.027(3)
U20 0.086(4) 0.038(4) 0.084(4) -0.019(3) -0.038(3) -0.013(3)
U21 0.038(4) 0.063(4) 0.198(6) -0.076(4) 0.019(4) -0.015(3)
U22 0.040(3) 0.038(3) 0.116(5) -0.026(3) 0.010(3) -0.012(3)
U23 0.115(5) 0.060(4) 0.071(4) -0.015(3) -0.004(3) -0.060(4)
U24 0.038(3) 0.040(3) 0.126(5) -0.008(3) 0.010(3) -0.013(3)
U25 0.043(4) 0.064(4) 0.216(7) -0.093(4) 0.033(4) -0.027(3)
U26 0.074(4) 0.054(4) 0.131(5) 0.001(4) -0.024(4) -0.038(3)
U27 0.101(4) 0.110(5) 0.101(5) -0.068(4) 0.046(4) -0.074(4)
U28 0.135(5) 0.066(4) 0.076(4) -0.028(3) 0.005(4) -0.043(4)
U29 0.086(5) 0.053(4) 0.121(5) 0.009(3) -0.029(4) -0.041(3)
U30 0.039(4) 0.031(4) 0.210(7) -0.036(4) -0.032(4) -0.003(3)
U31 0.060(4) 0.091(4) 0.130(5) -0.071(4) 0.032(3) -0.045(3)
U32 0.031(3) 0.049(4) 0.265(8) -0.087(5) -0.007(4) -0.004(3)
U33 0.030(3) 0.063(4) 0.256(8) -0.109(5) 0.020(4) -0.013(3)
U34 0.035(3) 0.043(4) 0.211(7) -0.060(4) -0.024(4) 0.005(3)
U35 0.171(6) 0.081(4) 0.075(5) -0.019(4) 0.006(4) -0.089(4)
U36 0.044(4) 0.031(3) 0.167(6) -0.011(3) -0.015(3) -0.016(3)
U37 0.074(4) 0.135(6) 0.242(8) -0.162(6) 0.091(5) -0.073(4)
U38 0.101(5) 0.116(5) 0.151(6) -0.097(5) 0.053(4) -0.080(4)
U39 0.037(4) 0.083(5) 0.306(9) -0.136(6) 0.042(4) -0.025(3)
U40 0.058(4) 0.063(4) 0.143(5) -0.062(4) 0.023(3) -0.024(3)
U41 0.132(5) 0.133(5) 0.123(5) -0.095(5) 0.063(4) -0.101(5)
U42 0.119(5) 0.121(5) 0.133(6) -0.095(5) 0.061(4) -0.081(4)
U43 0.054(4) 0.031(4) 0.174(6) -0.011(4) -0.036(4) -0.010(3)
U44 0.034(4) 0.061(4) 0.262(8) -0.096(5) -0.007(4) -0.007(3)
U45 0.060(4) 0.113(5) 0.246(8) -0.136(5) 0.060(5) -0.058(4)
U46 0.188(6) 0.093(5) 0.079(5) -0.026(4) -0.013(4) -0.084(5)
U47 0.174(6) 0.140(6) 0.090(5) -0.062(4) 0.035(4) -0.119(5)
U48 0.172(6) 0.104(5) 0.067(5) -0.036(4) 0.024(4) -0.100(5)
U49 0.195(7) 0.068(4) 0.077(5) -0.010(4) -0.048(4) -0.056(4)
U50 0.193(7) 0.109(5) 0.100(6) -0.030(4) -0.013(5) -0.103(5)
W1 0.067(5) 0.059(5) 0.173(7) -0.006(4) -0.027(4) -0.025(4)
W2 0.055(4) 0.130(6) 0.088(5) -0.031(4) 0.011(4) -0.033(4)
W3 0.139(6) 0.075(5) 0.096(6) -0.029(4) -0.022(4) -0.039(5)
W4 0.140(6) 0.089(5) 0.112(6) -0.038(4) 0.030(5) -0.069(5)
W5 0.096(5) 0.157(7) 0.229(9) -0.149(7) 0.076(5) -0.085(5)
W6 0.085(5) 0.100(6) 0.293(11) -0.109(7) 0.007(6) -0.021(5)

loop_
_atom_type_symbol
_atom_type_description
_atom_type_scat_dispersion_real
_atom_type_scat_dispersion_imag
_atom_type_scat_source
O O 0.0106 0.0060 'International Tables Vol C Tables 4.2.6.8 and 6.1.1.4'
P P 0.1023 0.0942 'International Tables Vol C Tables 4.2.6.8 and 6.1.1.4'
W W -0.8490 6.8722 'International Tables Vol C Tables 4.2.6.8 and 6.1.1.4'
U U -9.6767 9.6646 'International Tables Vol C Tables 4.2.6.8 and 6.1.1.4'

loop_
_geom_angle_atom_site_label_1
_geom_angle_atom_site_label_2
_geom_angle_atom_site_label_3
_geom_angle
O72 U1 O200 179(3)
O72 U1 O104 91(3)
O200 U1 O104 89(3)
O72 U1 O110 91(3)
O200 U1 O110 89(3)
O104 U1 O110 61(2)
O72 U1 O117 90(2)
O200 U1 O117 90(2)
O104 U1 O117 170(3)
O110 U1 O117 109(2)
O72 U1 O66 93(3)
O200 U1 O66 86(2)
O104 U1 O66 113(3)
O110 U1 O66 173(2)
O117 U1 O66 76(2)
O72 U1 O77 95(2)
O200 U1 O77 84(2)
O104 U1 O77 77(2)
O110 U1 O77 137.7(19)
O117 U1 O77 113(2)
O66 U1 O77 36.5(16)
O72 U1 O199 92(2)
O200 U1 O199 88(2)
O104 U1 O199 136(3)
O110 U1 O199 75(2)
O117 U1 O199 34.7(19)
O66 U1 O199 111(2)
O77 U1 O199 147(2)
O72 U1 U16 90(2)
O200 U1 U16 91(2)
O104 U1 U16 33(2)
O110 U1 U16 28.6(15)
O117 U1 U16 137.7(17)
O66 U1 U16 146.1(16)
O77 U1 U16 109.5(13)
O199 U1 U16 103.1(17)
O48 U2 O184 174(3)
O48 U2 O68 98(2)
O184 U2 O68 86(2)
O48 U2 O37 92(2)
O184 U2 O37 90(2)
O68 U2 O37 109(2)
O48 U2 O218 95(3)
O184 U2 O218 91(3)
O68 U2 O218 35.5(19)
O37 U2 O218 74(2)
O48 U2 O43 87(2)
O184 U2 O43 90(2)
O68 U2 O43 76(2)
O37 U2 O43 175(2)
O218 U2 O43 111(2)
O48 U2 O87 90(2)
O184 U2 O87 89(2)
O68 U2 O87 146(2)
O37 U2 O87 37.0(17)
O218 U2 O87 111(2)
O43 U2 O87 138(2)
O48 U2 O83 86(2)
O184 U2 O83 88(2)
O68 U2 O83 140(2)
O37 U2 O83 110(2)
O218 U2 O83 176(2)
O43 U2 O83 65(2)
O87 U2 O83 73(2)
O277 U3 O2 175(3)
O277 U3 O253 97(3)
O2 U3 O253 85(2)
O277 U3 O96 92(3)
O2 U3 O96 93(2)
O253 U3 O96 72(2)
O277 U3 O195 93(2)
O2 U3 O195 84(2)
O253 U3 O195 167(2)
O96 U3 O195 115(2)
O277 U3 O82 95(2)
O2 U3 O82 84(2)
O253 U3 O82 150(2)
O96 U3 O82 80(2)
O195 U3 O82 35.2(17)
O277 U3 O15 98(2)
O2 U3 O15 82(2)
O253 U3 O15 35.9(19)
O96 U3 O15 108(2)
O195 U3 O15 135(2)
O82 U3 O15 164.5(19)
O277 U3 O208 87(2)
O2 U3 O208 89(2)
O253 U3 O208 105(2)
O96 U3 O208 176(2)
O195 U3 O208 68(2)
O82 U3 O208 103(2)
O15 U3 O208 69(2)
O7 U4 O97 177(2)
O7 U4 O133 87(2)
O97 U4 O133 90(2)
O7 U4 O151 92(2)
O97 U4 O151 87(2)
O133 U4 O151 63(2)
O7 U4 O20 91(2)
O97 U4 O20 92(2)
O133 U4 O20 140(2)
O151 U4 O20 78(2)
O7 U4 O115 93(2)
O97 U4 O115 90(2)
O133 U4 O115 178(2)
O151 U4 O115 116(2)
O20 U4 O115 38.0(19)
O7 U4 O125 90(2)
O97 U4 O125 89(2)
O133 U4 O125 79(2)
O151 U4 O125 141(2)
O20 U4 O125 141(2)
O115 U4 O125 103(2)
O7 U4 O47 92(2)
O97 U4 O47 88(2)
O133 U4 O47 112.0(19)
O151 U4 O47 173(2)
O20 U4 O47 108(2)
O115 U4 O47 70(2)
O125 U4 O47 33.4(16)
O7 U4 U14 84.2(17)
O97 U4 U14 93.9(18)
O133 U4 U14 31.3(14)
O151 U4 U14 32.3(15)
O20 U4 U14 109.2(16)
O115 U4 U14 147.1(16)
O125 U4 U14 109.8(15)
O47 U4 U14 143.2(13)
O40 U5 O107 178(3)
O40 U5 O18 86(2)
O107 U5 O18 96(2)
O40 U5 O27 92(2)
O107 U5 O27 86(2)
O18 U5 O27 115(2)
O40 U5 O9 92(2)
O107 U5 O9 88(2)
O18 U5 O9 77(2)
O27 U5 O9 37.2(16)
O40 U5 O20 91(3)
O107 U5 O20 89(2)
O18 U5 O20 109(2)
O27 U5 O20 137(2)
O9 U5 O20 174(2)
O40 U5 O115 99(3)
O107 U5 O115 82(2)
O18 U5 O115 74(2)
O27 U5 O115 166(2)
O9 U5 O115 148(2)
O20 U5 O115 36.7(18)
O40 U5 O172 87(3)
O107 U5 O172 91(2)
O18 U5 O172 172(2)
O27 U5 O172 67(2)
O9 U5 O172 104(2)
O20 U5 O172 70(2)
O115 U5 O172 106(2)
O41 U6 O3 178(3)
O41 U6 O197 92(2)
O3 U6 O197 88(2)
O41 U6 O9 91(2)
O3 U6 O9 87(2)
O197 U6 O9 111(2)
O41 U6 O28 93(2)
O3 U6 O28 88(2)
O197 U6 O28 134(2)
O9 U6 O28 114(2)
O41 U6 O11 92(2)
O3 U6 O11 87(2)
O197 U6 O11 37.0(17)
O9 U6 O11 74(2)
O28 U6 O11 170(2)
O41 U6 O27 94(2)
O3 U6 O27 85(2)
O197 U6 O27 147(2)
O9 U6 O27 36.5(16)
O28 U6 O27 78(2)
O11 U6 O27 110.6(19)
O41 U6 O111 89(2)
O3 U6 O111 93(2)
O197 U6 O111 74(2)
O9 U6 O111 175(2)
O28 U6 O111 60(2)
O11 U6 O111 111(2)
O27 U6 O111 138(2)
O69 U7 O238 174(3)
O69 U7 O199 96(3)
O238 U7 O199 89(3)
O69 U7 O84 93(2)
O238 U7 O84 82(3)
O199 U7 O84 148(2)
O69 U7 O117 93(2)
O238 U7 O117 91(3)
O199 U7 O117 36(2)
O84 U7 O117 113(2)
O69 U7 O283 88(3)
O238 U7 O283 88(3)
O199 U7 O283 137(3)
O84 U7 O283 73(2)
O117 U7 O283 173(3)
O69 U7 O56 91(2)
O238 U7 O56 92(3)
O199 U7 O56 76(2)
O84 U7 O56 135(2)
O117 U7 O56 111(2)
O283 U7 O56 62(2)
O69 U7 O221 90(3)
O238 U7 O221 87(3)
O199 U7 O221 110(2)
O84 U7 O221 39.3(19)
O117 U7 O221 74(2)
O283 U7 O221 112(3)
O56 U7 O221 174(2)
O103 U8 O109 178(3)
O103 U8 O11 92(2)
O109 U8 O11 89(2)
O103 U8 O288 90(2)
O109 U8 O288 89(3)
O11 U8 O288 112(2)
O103 U8 O197 92(2)
O109 U8 O197 89(2)
O11 U8 O197 36.3(17)
O288 U8 O197 149(2)
O103 U8 O16 90(2)
O109 U8 O16 90(2)
O11 U8 O16 74(2)
O288 U8 O16 38.0(19)
O197 U8 O16 111(2)
O103 U8 O246 91(2)
O109 U8 O246 87(3)
O11 U8 O246 171(2)
O288 U8 O246 76(2)
O197 U8 O246 135(2)
O16 U8 O246 114(2)
O103 U8 O13 90(2)
O109 U8 O13 89(2)
O11 U8 O13 108(2)
O288 U8 O13 140(2)
O197 U8 O13 71(2)
O16 U8 O13 178(2)
O246 U8 O13 64(2)
O103 U8 U10 91.4(18)
O109 U8 U10 87.3(19)
O11 U8 U10 138.4(14)
O288 U8 U10 108.9(18)
O197 U8 U10 102.2(14)
O16 U8 U10 146.9(14)
O246 U8 U10 32.8(17)
O13 U8 U10 31.0(14)
O42 U9 O166 178(3)
O42 U9 O47 95(3)
O166 U9 O47 84(3)
O42 U9 O291 89(3)
O166 U9 O291 93(3)
O47 U9 O291 175(2)
O42 U9 O215 93(3)
O166 U9 O215 88(3)
O47 U9 O215 68(3)
O291 U9 O215 115(3)
O42 U9 O125 91(3)
O166 U9 O125 87(3)
O47 U9 O125 36.8(18)
O291 U9 O125 140(2)
O215 U9 O125 105(3)
O42 U9 O25 96(3)
O166 U9 O25 86(3)
O47 U9 O25 146(2)
O291 U9 O25 35.7(17)
O215 U9 O25 79(2)
O125 U9 O25 171(2)
O42 U9 O50 85(2)
O166 U9 O50 94(3)
O47 U9 O50 108(2)
O291 U9 O50 69(2)
O215 U9 O50 175(2)
O125 U9 O50 71(2)
O25 U9 O50 105(2)
O42 U9 U13 70(2)
O166 U9 U13 112(2)
O47 U9 U13 157.2(15)
O291 U9 U13 27.5(16)
O215 U9 U13 94(2)
O125 U9 U13 154.0(16)
O25 U9 U13 29.1(14)
O50 U9 U13 88.7(14)
O49 U10 O112 178(3)
O49 U10 O57 91(2)
O112 U10 O57 89(3)
O49 U10 O13 91(3)
O112 U10 O13 88(3)
O57 U10 O13 60(2)
O49 U10 O246 90(3)
O112 U10 O246 88(3)
O57 U10 O246 125(2)
O13 U10 O246 65(2)
O49 U10 O73 88(2)
O112 U10 O73 91(3)
O57 U10 O73 177(2)
O13 U10 O73 122(2)
O246 U10 O73 57(2)
O49 U10 O24 94(2)
O112 U10 O24 88(2)
O57 U10 O24 61.0(19)
O13 U10 O24 121(2)
O246 U10 O24 172(2)
O73 U10 O24 116.3(19)
O49 U10 O5 93(2)
O112 U10 O5 88(3)
O57 U10 O5 121.5(19)
O13 U10 O5 176(2)
O246 U10 O5 113(2)
O73 U10 O5 55.9(19)
O24 U10 O5 60.5(18)
O49 U10 P10 86(2)
O112 U10 P10 92(2)
O57 U10 P10 151.7(16)
O13 U10 P10 91.3(16)
O246 U10 P10 26.6(17)
O73 U10 P10 31.0(15)
O24 U10 P10 147.3(15)
O5 U10 P10 86.9(14)
O49 U10 P8 94(2)
O112 U10 P8 88(2)
O57 U10 P8 90.6(15)
O13 U10 P8 150.9(16)
O246 U10 P8 143.8(18)
O73 U10 P8 86.7(15)
O24 U10 P8 29.6(13)
O5 U10 P8 30.9(13)
P10 U10 P8 117.7(9)
O49 U10 U8 91(2)
O112 U10 U8 87(2)
O57 U10 U8 92.9(14)
O13 U10 U8 32.4(15)
O246 U10 U8 32.5(17)
O73 U10 U8 89.8(14)
O24 U10 U8 153.5(13)
O5 U10 U8 145.3(13)
P10 U10 U8 59.0(7)
P8 U10 U8 174.2(7)
O49 U10 U11 87(2)
O112 U10 U11 94(2)
O57 U10 U11 30.4(14)
O13 U10 U11 90.6(15)
O246 U10 U11 155.4(17)
O73 U10 U11 146.9(14)
O24 U10 U11 31.7(13)
O5 U10 U11 91.6(13)
P10 U10 U11 173.4(7)
P8 U10 U11 60.9(6)
U8 U10 U11 123.03(13)
O26 U11 O12 179(3)
O26 U11 O218 92(2)
O12 U11 O218 90(2)
O26 U11 O52 94(2)
O12 U11 O52 86(2)
O218 U11 O52 73(2)
O26 U11 O24 93(2)
O12 U11 O24 86(2)
O218 U11 O24 170(2)
O52 U11 O24 115(2)
O26 U11 O68 94(2)
O12 U11 O68 87(2)
O218 U11 O68 35.5(19)
O52 U11 O68 108(2)
O24 U11 O68 135(2)
O26 U11 O57 88(2)
O12 U11 O57 92(2)
O218 U11 O57 109(2)
O52 U11 O57 177(2)
O24 U11 O57 62.6(19)
O68 U11 O57 74(2)
O26 U11 O145 94(2)
O12 U11 O145 85(2)
O218 U11 O145 108(2)
O52 U11 O145 34.7(17)
O24 U11 O145 80(2)
O68 U11 O145 143(2)
O57 U11 O145 143(2)
O26 U11 U10 84.2(18)
O12 U11 U10 95.1(17)
O218 U11 U10 138.8(18)
O52 U11 U10 147.8(16)
O24 U11 U10 33.5(14)
O68 U11 U10 103.8(16)
O57 U11 U10 30.1(14)
O145 U11 U10 113.2(15)
O289 U12 O292 177(3)
O289 U12 O212 96(3)
O292 U12 O212 86(3)
O289 U12 O77 91(3)
O292 U12 O77 86(2)
O212 U12 O77 170(2)
O289 U12 O89 90(3)
O292 U12 O89 91(2)
O212 U12 O89 35(2)
O77 U12 O89 138(2)
O289 U12 O66 94(3)
O292 U12 O66 84(2)
O212 U12 O66 149(3)
O77 U12 O66 37.0(17)
O89 U12 O66 174(2)
O289 U12 O141 87(3)
O292 U12 O141 95(2)
O212 U12 O141 78(2)
O77 U12 O141 110(2)
O89 U12 O141 111(2)
O66 U12 O141 73(2)
O289 U12 O164 87(3)
O292 U12 O164 92(2)
O212 U12 O164 103(2)
O77 U12 O164 70.2(19)
O89 U12 O164 68(2)
O66 U12 O164 107(2)
O141 U12 O164 174(2)
O252 U13 O94 178(3)
O252 U13 O90 89(3)
O94 U13 O90 89(3)
O252 U13 O95 85(3)
O94 U13 O95 93(2)
O90 U13 O95 32.8(18)
O252 U13 O71 93(3)
O94 U13 O71 89(2)
O90 U13 O71 177(2)
O95 U13 O71 144(2)
O252 U13 O25 82(3)
O94 U13 O25 98(2)
O90 U13 O25 67(2)
O95 U13 O25 99(2)
O71 U13 O25 116(2)
O252 U13 O291 90(3)
O94 U13 O291 91(2)
O90 U13 O291 102(2)
O95 U13 O291 135(2)
O71 U13 O291 81(2)
O25 U13 O291 35.7(17)
O252 U13 O34 94(3)
O94 U13 O34 86(3)
O90 U13 O34 115(3)
O95 U13 O34 83(3)
O71 U13 O34 62(2)
O25 U13 O34 175(2)
O291 U13 O34 143(2)
O252 U13 U16 98(3)
O94 U13 U16 84(2)
O90 U13 U16 144.2(18)
O95 U13 U16 112.4(17)
O71 U13 U16 32.5(15)
O25 U13 U16 148.5(16)
O291 U13 U16 113.0(16)
O34 U13 U16 29.8(19)
O252 U13 U9 108(3)
O94 U13 U9 72(2)
O90 U13 U9 83.3(18)
O95 U13 U9 115.4(16)
O71 U13 U9 99.1(15)
O25 U13 U9 30.1(15)
O291 U13 U9 26.5(15)
O34 U13 U9 152(2)
U16 U13 U9 126.82(15)
O86 U14 O250 176(3)
O86 U14 O101 88(3)
O250 U14 O101 90(3)
O86 U14 O58 87(2)
O250 U14 O58 91(3)
O101 U14 O58 120(2)
O86 U14 O133 90(2)
O250 U14 O133 91(3)
O101 U14 O133 178(2)
O58 U14 O133 61.6(19)
O86 U14 O228 90(3)
O250 U14 O228 86(3)
O101 U14 O228 59(3)
O58 U14 O228 61(2)
O133 U14 O228 123(2)
O86 U14 O151 92(2)
O250 U14 O151 92(3)
O101 U14 O151 119(2)
O58 U14 O151 121(2)
O133 U14 O151 59(2)
O228 U14 O151 177(2)
O86 U14 O60 94(2)
O250 U14 O60 88(3)
O101 U14 O60 59(2)
O58 U14 O60 178(2)
O133 U14 O60 118.9(19)
O228 U14 O60 118(2)
O151 U14 O60 60(2)
O86 U14 P1 90(2)
O250 U14 P1 90(2)
O101 U14 P1 150.7(18)
O58 U14 P1 30.4(14)
O133 U14 P1 31.3(14)
O228 U14 P1 91(2)
O151 U14 P1 90.6(15)
O60 U14 P1 150.1(14)
O86 U14 P19 90(2)
O250 U14 P19 87(3)
O101 U14 P19 31.4(18)
O58 U14 P19 89.1(16)
O133 U14 P19 150.7(15)
O228 U14 P19 27.9(19)
O151 U14 P19 149.9(17)
O60 U14 P19 90.3(16)
P1 U14 P19 119.4(10)
O86 U14 P2 94(2)
O250 U14 P2 90(2)
O101 U14 P2 88.1(18)
O58 U14 P2 151.5(15)
O133 U14 P2 89.9(14)
O228 U14 P2 147(2)
O151 U14 P2 30.6(15)
O60 U14 P2 29.1(13)
P1 U14 P2 121.2(8)
P19 U14 P2 119.3(10)
O86 U14 U4 87(2)
O250 U14 U4 96(2)
O101 U14 U4 148.1(18)
O58 U14 U4 90.8(14)
O133 U14 U4 29.6(13)
O228 U14 U4 152(2)
O151 U14 U4 30.4(15)
O60 U14 U4 89.9(14)
P1 U14 U4 60.8(5)
P19 U14 U4 176.9(9)
P2 U14 U4 60.8(6)
O63 U15 O178 177(3)
O63 U15 O313 94(3)
O178 U15 O313 89(3)
O63 U15 O5 89(2)
O178 U15 O5 89(2)
O313 U15 O5 176(3)
O63 U15 O73 88(2)
O178 U15 O73 89(2)
O313 U15 O73 116(3)
O5 U15 O73 61(2)
O63 U15 O247 87(3)
O178 U15 O247 95(3)
O313 U15 O247 69(3)
O5 U15 O247 115(2)
O73 U15 O247 174(2)
O63 U15 O127 87(2)
O178 U15 O127 93(2)
O313 U15 O127 35(2)
O5 U15 O127 142(2)
O73 U15 O127 81(2)
O247 U15 O127 103(2)
O63 U15 O216 89(2)
O178 U15 O216 92(2)
O313 U15 O216 105(3)
O5 U15 O216 78(2)
O73 U15 O216 139(2)
O247 U15 O216 36.5(18)
O127 U15 O216 139(2)
O61 U16 O271 174(3)
O61 U16 O110 86(2)
O271 U16 O110 88(3)
O61 U16 O158 85(3)
O271 U16 O158 95(3)
O110 U16 O158 66(2)
O61 U16 O34 87(3)
O271 U16 O34 98(3)
O110 U16 O34 173(2)
O158 U16 O34 115(3)
O61 U16 O71 98(2)
O271 U16 O71 83(2)
O110 U16 O71 120(2)
O158 U16 O71 173(2)
O34 U16 O71 58(2)
O61 U16 O306 91(3)
O271 U16 O306 94(3)
O110 U16 O306 125(3)
O158 U16 O306 59(3)
O34 U16 O306 57(3)
O71 U16 O306 114(3)
O61 U16 O104 91(3)
O271 U16 O104 84(3)
O110 U16 O104 57(2)
O158 U16 O104 123(2)
O34 U16 O104 121(3)
O71 U16 O104 63(2)
O306 U16 O104 178(3)
O61 U16 P17 97(2)
O271 U16 P17 82(2)
O110 U16 P17 91.1(19)
O158 U16 P17 157(2)
O34 U16 P17 87(2)
O71 U16 P17 29.1(15)
O306 U16 P17 144(2)
O104 U16 P17 34.4(18)
O61 U16 P20 98(2)
O271 U16 P20 88(2)
O110 U16 P20 154.8(19)
O158 U16 P20 89(2)
O34 U16 P20 29(2)
O71 U16 P20 84.1(18)
O306 U16 P20 31(2)
O104 U16 P20 147(2)
P17 U16 P20 113.0(16)
O61 U16 U1 86(2)
O271 U16 U1 88(2)
O110 U16 U1 29.1(16)
O158 U16 U1 95.4(17)
O34 U16 U1 148(2)
O71 U16 U1 91.3(15)
O306 U16 U1 154(2)
O104 U16 U1 27.8(17)
P17 U16 U1 62.2(11)
P20 U16 U1 174.0(11)
O61 U16 U13 89.7(19)
O271 U16 U13 94(2)
O110 U16 U13 147.8(16)
O158 U16 U13 144.8(17)
O34 U16 U13 29(2)
O71 U16 U13 29.4(15)
O306 U16 U13 87(2)
O104 U16 U13 91.5(17)
P17 U16 U13 57.8(11)
P20 U16 U13 57.3(11)
U1 U16 U13 118.90(14)
O114 U17 O54 177(3)
O114 U17 O160 93(3)
O54 U17 O160 89(3)
O114 U17 O56 93(3)
O54 U17 O56 89(3)
O160 U17 O56 62(2)
O114 U17 O67 89(3)
O54 U17 O67 89(3)
O160 U17 O67 177(3)
O56 U17 O67 120(2)
O114 U17 O138 91(3)
O54 U17 O138 89(3)
O160 U17 O138 57(3)
O56 U17 O138 119(2)
O67 U17 O138 121(2)
O114 U17 O75 85(3)
O54 U17 O75 93(3)
O160 U17 O75 116(2)
O56 U17 O75 177(2)
O67 U17 O75 62(2)
O138 U17 O75 59(2)
O114 U17 O283 91(3)
O54 U17 O283 89(3)
O160 U17 O283 124(3)
O56 U17 O283 62(2)
O67 U17 O283 58(2)
O138 U17 O283 178(2)
O75 U17 O283 120(2)
O114 U17 P16 95(3)
O54 U17 P16 87(2)
O160 U17 P16 33(2)
O56 U17 P16 29.1(15)
O67 U17 P16 148.9(18)
O138 U17 P16 89.9(19)
O75 U17 P16 148.8(18)
O283 U17 P16 91(2)
O114 U17 P15 86(3)
O54 U17 P15 93(2)
O160 U17 P15 88(2)
O56 U17 P15 150.4(17)
O67 U17 P15 89.4(18)
O138 U17 P15 31.7(18)
O75 U17 P15 27.3(15)
O283 U17 P15 148(2)
P16 U17 P15 121.5(11)
O114 U17 P7 97(3)
O54 U17 P7 82(2)
O160 U17 P7 150(2)
O56 U17 P7 89.6(17)
O67 U17 P7 31.2(17)
O138 U17 P7 150.1(19)
O75 U17 P7 93.0(17)
O283 U17 P7 28.6(18)
P16 U17 P7 117.8(11)
P15 U17 P7 120.0(11)
O114 U17 U40 90(3)
O54 U17 U40 88(2)
O160 U17 U40 148.1(19)
O56 U17 U40 149.3(15)
O67 U17 U40 29.3(17)
O138 U17 U40 91.6(18)
O75 U17 U40 33.2(16)
O283 U17 U40 87.5(19)
P16 U17 U40 174.5(8)
P15 U17 U40 60.3(8)
P7 U17 U40 59.8(7)
O53 U18 O173 177(3)
O53 U18 O288 87(3)
O173 U18 O288 93(3)
O53 U18 O273 87(3)
O173 U18 O273 90(3)
O288 U18 O273 112(3)
O53 U18 O90 87(3)
O173 U18 O90 94(3)
O288 U18 O90 170(2)
O273 U18 O90 75(3)
O53 U18 O295 87(3)
O173 U18 O295 95(3)
O288 U18 O295 71(3)
O273 U18 O295 173(3)
O90 U18 O295 101(3)
O53 U18 O95 92(3)
O173 U18 O95 90(3)
O288 U18 O95 142(2)
O273 U18 O95 106(3)
O90 U18 O95 31.0(17)
O295 U18 O95 71(3)
O53 U18 O16 87(2)
O173 U18 O16 92(3)
O288 U18 O16 38(2)
O273 U18 O16 73(2)
O90 U18 O16 148(2)
O295 U18 O16 109(3)
O95 U18 O16 178(2)
O243 U19 O148 177(3)
O243 U19 O8 92(3)
O148 U19 O8 90(2)
O243 U19 O82 84(3)
O148 U19 O82 95(3)
O8 U19 O82 70(2)
O243 U19 O265 87(3)
O148 U19 O265 93(3)
O8 U19 O265 117(2)
O82 U19 O265 170(2)
O243 U19 O14 93(3)
O148 U19 O14 85(3)
O8 U19 O14 175.0(19)
O82 U19 O14 111(2)
O265 U19 O14 63(2)
O243 U19 O33 90(3)
O148 U19 O33 92(2)
O8 U19 O33 35.4(16)
O82 U19 O33 105(2)
O265 U19 O33 81(2)
O14 U19 O33 144(2)
O243 U19 O195 89(3)
O148 U19 O195 89(3)
O8 U19 O195 103(2)
O82 U19 O195 33.8(16)
O265 U19 O195 140(2)
O14 U19 O195 78(2)
O33 U19 O195 138(2)
O243 U19 U22 98(3)
O148 U19 U22 81(2)
O8 U19 U22 144.9(14)
O82 U19 U22 144.8(14)
O265 U19 U22 31.3(14)
O14 U19 U22 33.6(14)
O33 U19 U22 110.5(14)
O195 U19 U22 111.0(15)
O249 U20 O274 170(3)
O249 U20 O123 94(3)
O274 U20 O123 95(3)
O249 U20 O89 88(3)
O274 U20 O89 87(2)
O123 U20 O89 141(2)
O249 U20 O58 85(3)
O274 U20 O58 85(2)
O123 U20 O58 138(2)
O89 U20 O58 81(2)
O249 U20 O177 91(3)
O274 U20 O177 98(3)
O123 U20 O177 36.3(19)
O89 U20 O177 104(2)
O58 U20 O177 174(2)
O249 U20 O212 92(3)
O274 U20 O212 89(3)
O123 U20 O212 107(3)
O89 U20 O212 33.7(19)
O58 U20 O212 115(2)
O177 U20 O212 71(3)
O249 U20 O228 90(3)
O274 U20 O228 88(3)
O123 U20 O228 76(3)
O89 U20 O228 143(3)
O58 U20 O228 62(2)
O177 U20 O228 112(3)
O212 U20 O228 176(3)
O249 U20 U14 93(2)
O274 U20 U14 80.4(19)
O123 U20 U14 107.8(17)
O89 U20 U14 111.3(17)
O58 U20 U14 31.0(13)
O177 U20 U14 144.1(17)
O212 U20 U14 144.3(19)
O228 U20 U14 32.2(19)
O249 U20 U49 115(3)
O274 U20 U49 75.2(19)
O123 U20 U49 30.1(17)
O89 U20 U49 116.3(17)
O58 U20 U49 152.6(13)
O177 U20 U49 26.7(16)
O212 U20 U49 84.2(18)
O228 U20 U49 97.5(19)
U14 U20 U49 124.48(17)
O222 U21 O147 178(3)
O222 U21 O154 89(3)
O147 U21 O154 89(3)
O222 U21 O131 96(3)
O147 U21 O131 82(3)
O154 U21 O131 75(2)
O222 U21 O87 94(3)
O147 U21 O87 88(3)
O154 U21 O87 115(2)
O131 U21 O87 166(2)
O222 U21 O149 89(3)
O147 U21 O149 93(3)
O154 U21 O149 176(2)
O131 U21 O149 101(2)
O87 U21 O149 69(2)
O222 U21 O37 90(3)
O147 U21 O37 91(3)
O154 U21 O37 78(2)
O131 U21 O37 152(2)
O87 U21 O37 37.6(17)
O149 U21 O37 106(2)
O222 U21 O202 91(3)
O147 U21 O202 89(3)
O154 U21 O202 109(3)
O131 U21 O202 35(2)
O87 U21 O202 135(2)
O149 U21 O202 67(3)
O37 U21 O202 173(2)
O64 U22 O198 178(3)
O64 U22 O111 88(3)
O198 U22 O111 90(3)
O64 U22 O43 87(3)
O198 U22 O43 93(3)
O111 U22 O43 58(2)
O64 U22 O265 90(3)
O198 U22 O265 92(3)
O111 U22 O265 178(2)
O43 U22 O265 122(2)
O64 U22 O28 90(3)
O198 U22 O28 88(3)
O111 U22 O28 60(2)
O43 U22 O28 118(2)
O265 U22 O28 120(2)
O64 U22 O14 91(3)
O198 U22 O14 90(3)
O111 U22 O14 120(2)
O43 U22 O14 176.7(19)
O265 U22 O14 60(2)
O28 U22 O14 60(2)
O64 U22 O83 89(3)
O198 U22 O83 93(3)
O111 U22 O83 123(2)
O43 U22 O83 65(2)
O265 U22 O83 57(2)
O28 U22 O83 177(2)
O14 U22 O83 118(2)
O64 U22 P11 87(2)
O198 U22 P11 92(3)
O111 U22 P11 29.2(17)
O43 U22 P11 28.9(15)
O265 U22 P11 150.8(16)
O28 U22 P11 89.0(18)
O14 U22 P11 148.8(15)
O83 U22 P11 93.5(17)
O64 U22 P6 84(2)
O198 U22 P6 98(3)
O111 U22 P6 149.0(18)
O43 U22 P6 91.5(16)
O265 U22 P6 30.8(15)
O28 U22 P6 149.7(18)
O14 U22 P6 90.4(15)
O83 U22 P6 27.6(16)
P11 U22 P6 120.1(10)
O64 U22 P3 92(2)
O198 U22 P3 87(3)
O111 U22 P3 90.7(17)
O43 U22 P3 148.9(15)
O265 U22 P3 89.1(16)
O28 U22 P3 31.0(17)
O14 U22 P3 29.0(14)
O83 U22 P3 146.6(17)
P11 U22 P3 120.0(9)
P6 U22 P3 119.4(9)
O64 U22 U19 83(2)
O198 U22 U19 98(3)
O111 U22 U19 149.0(17)
O43 U22 U19 149.9(14)
O265 U22 U19 30.3(15)
O28 U22 U19 90.5(17)
O14 U22 U19 31.5(14)
O83 U22 U19 86.9(16)
P11 U22 U19 169.6(8)
P6 U22 U19 59.3(7)
P3 U22 U19 60.2(6)
O32 U23 O270 175(3)
O32 U23 O225 91(3)
O270 U23 O225 90(3)
O32 U23 O60 88(3)
O270 U23 O60 90(3)
O225 U23 O60 176(2)
O32 U23 O101 87(3)
O270 U23 O101 88(3)
O225 U23 O101 115(2)
O60 U23 O101 62(2)
O32 U23 O253 98(3)
O270 U23 O253 87(3)
O225 U23 O253 72(2)
O60 U23 O253 111(2)
O101 U23 O253 171(2)
O32 U23 O328 91(3)
O270 U23 O328 88(3)
O225 U23 O328 37(2)
O60 U23 O328 140(2)
O101 U23 O328 78(3)
O253 U23 O328 109(3)
O32 U23 O15 96(3)
O270 U23 O15 88(3)
O225 U23 O15 108(2)
O60 U23 O15 76(2)
O101 U23 O15 138(2)
O253 U23 O15 35.3(18)
O328 U23 O15 144(3)
O36 U24 O163 176(3)
O36 U24 O138 92(3)
O163 U24 O138 92(3)
O36 U24 O314 93(3)
O163 U24 O314 86(3)
O138 U24 O314 114(3)
O36 U24 O160 89(3)
O163 U24 O160 93(3)
O138 U24 O160 57(3)
O314 U24 O160 171(3)
O36 U24 O303 91(3)
O163 U24 O303 85(3)
O138 U24 O303 135(3)
O314 U24 O303 110(3)
O160 U24 O303 78(3)
O36 U24 O62 89(3)
O163 U24 O62 87(3)
O138 U24 O62 170(3)
O314 U24 O62 76(3)
O160 U24 O62 112(3)
O303 U24 O62 35(2)
O36 U24 O170 98(3)
O163 U24 O170 84(3)
O138 U24 O170 80(2)
O314 U24 O170 34.1(18)
O160 U24 O170 137(2)
O303 U24 O170 144(2)
O62 U24 O170 110(2)
O21 U25 O137 178(3)
O21 U25 O29 88(3)
O137 U25 O29 91(3)
O21 U25 O98 88(3)
O137 U25 O98 93(3)
O29 U25 O98 147(2)
O21 U25 O45 92(3)
O137 U25 O45 89(3)
O29 U25 O45 111(2)
O98 U25 O45 102(2)
O21 U25 O153 89(3)
O137 U25 O153 91(3)
O29 U25 O153 39.1(19)
O98 U25 O153 173(2)
O45 U25 O153 72(2)
O21 U25 O116 91(3)
O137 U25 O116 87(3)
O29 U25 O116 71(2)
O98 U25 O116 76(2)
O45 U25 O116 175(2)
O153 U25 O116 110(2)
O21 U25 O206 87(3)
O137 U25 O206 94(3)
O29 U25 O206 174(3)
O98 U25 O206 38(2)
O45 U25 O206 65(2)
O153 U25 O206 136(2)
O116 U25 O206 113(2)
O118 U26 O280 170(3)
O118 U26 O266 95(3)
O280 U26 O266 92(3)
O118 U26 O127 93(2)
O280 U26 O127 91(3)
O266 U26 O127 111(3)
O118 U26 O313 98(3)
O280 U26 O313 91(3)
O266 U26 O313 76(3)
O127 U26 O313 35(2)
O118 U26 O180 86(2)
O280 U26 O180 85(3)
O266 U26 O180 110(3)
O127 U26 O180 139(2)
O313 U26 O180 173(3)
O118 U26 O129 88(2)
O280 U26 O129 87(3)
O266 U26 O129 74(2)
O127 U26 O129 175(2)
O313 U26 O129 150(3)
O180 U26 O129 35.8(18)
O118 U26 O157 85(3)
O280 U26 O157 88(3)
O266 U26 O157 178(3)
O127 U26 O157 68(2)
O313 U26 O157 103(3)
O180 U26 O157 72(2)
O129 U26 O157 107(2)
O88 U27 O235 176(3)
O88 U27 O91 90(3)
O235 U27 O91 94(3)
O88 U27 O38 91(3)
O235 U27 O38 85(3)
O91 U27 O38 177(3)
O88 U27 O209 95(3)
O235 U27 O209 85(3)
O91 U27 O209 114(3)
O38 U27 O209 69(3)
O88 U27 O59 89(3)
O235 U27 O59 93(3)
O91 U27 O59 32.6(18)
O38 U27 O59 144(2)
O209 U27 O59 146(3)
O88 U27 O142 92(3)
O235 U27 O142 91(3)
O91 U27 O142 77(2)
O38 U27 O142 106(2)
O209 U27 O142 37(2)
O59 U27 O142 110(2)
O88 U27 O189 93(3)
O235 U27 O189 84(3)
O91 U27 O189 111(2)
O38 U27 O189 66(2)
O209 U27 O189 135(3)
O59 U27 O189 78(2)
O142 U27 O189 170(2)
O186 U28 O317 179(3)
O186 U28 O299 96(3)
O317 U28 O299 83(3)
O186 U28 O221 88(3)
O317 U28 O221 93(3)
O299 U28 O221 150(3)
O186 U28 O185 91(3)
O317 U28 O185 88(3)
O299 U28 O185 78(3)
O221 U28 O185 71(2)
O186 U28 O262 93(3)
O317 U28 O262 86(3)
O299 U28 O262 36(2)
O221 U28 O262 174(3)
O185 U28 O262 114(2)
O186 U28 O84 88(3)
O317 U28 O84 93(3)
O299 U28 O84 170(2)
O221 U28 O84 40(2)
O185 U28 O84 111(2)
O262 U28 O84 134(2)
O186 U28 O231 95(3)
O317 U28 O231 85(3)
O299 U28 O231 99(3)
O221 U28 O231 111(3)
O185 U28 O231 173(2)
O262 U28 O231 63(2)
O84 U28 O231 71(2)
O268 U29 O279 179(4)
O268 U29 O180 90(4)
O279 U29 O180 91(3)
O268 U29 O303 94(4)
O279 U29 O303 85(3)
O180 U29 O303 145(3)
O268 U29 O158 90(4)
O279 U29 O158 91(3)
O180 U29 O158 140(2)
O303 U29 O158 75(3)
O268 U29 O306 90(4)
O279 U29 O306 91(3)
O180 U29 O306 79(3)
O303 U29 O306 136(3)
O158 U29 O306 61(3)
O268 U29 O62 91(4)
O279 U29 O62 88(3)
O180 U29 O62 110(3)
O303 U29 O62 36(2)
O158 U29 O62 110(3)
O306 U29 O62 171(3)
O268 U29 O129 89(4)
O279 U29 O129 91(3)
O180 U29 O129 36.9(19)
O303 U29 O129 109(3)
O158 U29 O129 177(2)
O306 U29 O129 116(3)
O62 U29 O129 73(2)
O140 U30 O100 174(3)
O140 U30 O275 98(3)
O100 U30 O275 88(3)
O140 U30 O85 96(2)
O100 U30 O85 86(3)
O275 U30 O85 104(3)
O140 U30 O293 92(2)
O100 U30 O293 86(3)
O275 U30 O293 139(3)
O85 U30 O293 34.9(17)
O140 U30 O191 87(3)
O100 U30 O191 92(3)
O275 U30 O191 73(3)
O85 U30 O191 177(2)
O293 U30 O191 148(2)
O140 U30 O113 89(2)
O100 U30 O113 85(3)
O275 U30 O113 143(3)
O85 U30 O113 112(2)
O293 U30 O113 77(2)
O191 U30 O113 71(2)
O140 U30 O203 101(3)
O100 U30 O203 85(3)
O275 U30 O203 36(3)
O85 U30 O203 68(2)
O293 U30 O203 103(2)
O191 U30 O203 109(2)
O113 U30 O203 171(2)
O140 U30 U32 78(2)
O100 U30 U32 97(2)
O275 U30 U32 110(3)
O85 U30 U32 145.5(16)
O293 U30 U32 110.7(15)
O191 U30 U32 37.4(16)
O113 U30 U32 35.2(14)
O203 U30 U32 146.3(17)
O193 U31 O65 175(3)
O193 U31 O59 83(3)
O65 U31 O59 94(3)
O193 U31 O33 90(3)
O65 U31 O33 89(2)
O59 U31 O33 140(2)
O193 U31 O8 88(3)
O65 U31 O8 95(2)
O59 U31 O8 170(2)
O33 U31 O8 35.6(16)
O193 U31 O278 94(3)
O65 U31 O278 91(3)
O59 U31 O278 108(3)
O33 U31 O278 112(2)
O8 U31 O278 77(2)
O193 U31 O232 87(3)
O65 U31 O232 87(3)
O59 U31 O232 75(3)
O33 U31 O232 65(2)
O8 U31 O232 101(2)
O278 U31 O232 177(3)
O193 U31 O91 89(3)
O65 U31 O91 90(2)
O59 U31 O91 31.7(19)
O33 U31 O91 172(2)
O8 U31 O91 153(2)
O278 U31 O91 76(2)
O232 U31 O91 106(2)
O121 U32 O284 175(4)
O121 U32 O264 92(3)
O284 U32 O264 92(4)
O121 U32 O227 91(3)
O284 U32 O227 94(3)
O264 U32 O227 53(3)
O121 U32 O10 97(3)
O284 U32 O10 84(3)
O264 U32 O10 122(3)
O227 U32 O10 69(2)
O121 U32 O113 86(3)
O284 U32 O113 90(3)
O264 U32 O113 118(3)
O227 U32 O113 171(2)
O10 U32 O113 120(2)
O121 U32 O119 85(3)
O284 U32 O119 95(3)
O264 U32 O119 59(2)
O227 U32 O119 111(2)
O10 U32 O119 179(2)
O113 U32 O119 60(2)
O121 U32 O191 87(3)
O284 U32 O191 89(3)
O264 U32 O191 176(3)
O227 U32 O191 123(2)
O10 U32 O191 54(2)
O113 U32 O191 66(2)
O119 U32 O191 126(2)
O121 U32 P4 87(2)
O284 U32 P4 90(3)
O264 U32 P4 91(2)
O227 U32 P4 143.6(18)
O10 U32 P4 146.9(18)
O113 U32 P4 27.4(14)
O119 U32 P4 32.3(15)
O191 U32 P4 93.7(17)
O121 U32 P14 93(2)
O284 U32 P14 85(3)
O264 U32 P14 149(2)
O227 U32 P14 96.6(18)
O10 U32 P14 27.4(16)
O113 U32 P14 92.4(17)
O119 U32 P14 152.0(16)
O191 U32 P14 26.4(15)
P4 U32 P14 119.8(11)
O121 U32 P5 92(2)
O284 U32 P5 92(3)
O264 U32 P5 30(2)
O227 U32 P5 23.0(15)
O10 U32 P5 92.1(17)
O113 U32 P5 148.2(16)
O119 U32 P5 88.6(16)
O191 U32 P5 145.5(17)
P4 U32 P5 120.7(10)
P14 U32 P5 119.4(10)
O121 U32 U30 94(2)
O284 U32 U30 81(3)
O264 U32 U30 150(2)
O227 U32 U30 155.5(16)
O10 U32 U30 86.1(16)
O113 U32 U30 33.8(15)
O119 U32 U30 93.0(14)
O191 U32 U30 34.2(15)
P4 U32 U30 60.8(7)
P14 U32 U30 59.3(8)
P5 U32 U30 173.2(7)
O263 U33 O187 172(4)
O263 U33 O119 88(3)
O187 U33 O119 84(3)
O263 U33 O143 92(4)
O187 U33 O143 93(3)
O119 U33 O143 142(3)
O263 U33 O153 92(3)
O187 U33 O153 89(3)
O119 U33 O153 78(2)
O143 U33 O153 140(3)
O263 U33 O264 86(4)
O187 U33 O264 88(3)
O119 U33 O264 62(3)
O143 U33 O264 80(3)
O153 U33 O264 140(3)
O263 U33 O29 96(3)
O187 U33 O29 89(3)
O119 U33 O29 115(2)
O143 U33 O29 102(3)
O153 U33 O29 37.4(18)
O264 U33 O29 177(3)
O263 U33 O322 92(4)
O187 U33 O322 96(3)
O119 U33 O322 178(3)
O143 U33 O322 35(3)
O153 U33 O322 104(3)
O264 U33 O322 115(3)
O29 U33 O322 67(3)
O213 U34 O230 179(3)
O213 U34 O144 85(3)
O230 U34 O144 95(3)
O213 U34 O145 92(3)
O230 U34 O145 88(3)
O144 U34 O145 112(2)
O213 U34 O136 91(3)
O230 U34 O136 88(3)
O144 U34 O136 110(3)
O145 U34 O136 138(3)
O213 U34 O52 93(3)
O230 U34 O52 88(3)
O144 U34 O52 77(2)
O145 U34 O52 35.0(17)
O136 U34 O52 172(3)
O213 U34 O233 96(3)
O230 U34 O233 83(3)
O144 U34 O233 75(3)
O145 U34 O233 170(2)
O136 U34 O233 36(2)
O52 U34 O233 150(2)
O213 U34 O171 87(3)
O230 U34 O171 93(3)
O144 U34 O171 171(2)
O145 U34 O171 72(2)
O136 U34 O171 66(3)
O52 U34 O171 107(2)
O233 U34 O171 102(2)
O254 U35 O99 174(3)
O254 U35 O165 96(3)
O99 U35 O165 86(3)
O254 U35 O4 84(3)
O99 U35 O4 91(3)
O165 U35 O4 111(2)
O254 U35 O225 92(3)
O99 U35 O225 87(3)
O165 U35 O225 169(2)
O4 U35 O225 77(2)
O254 U35 O328 95(3)
O99 U35 O328 88(3)
O165 U35 O328 135(3)
O4 U35 O328 113(2)
O225 U35 O328 36(2)
O254 U35 O128 95(3)
O99 U35 O128 91(3)
O165 U35 O128 69(2)
O4 U35 O128 178(2)
O225 U35 O128 102(2)
O328 U35 O128 66(2)
O254 U35 O169 90(3)
O99 U35 O169 88(3)
O165 U35 O169 37.6(19)
O4 U35 O169 73.9(19)
O225 U35 O169 150(2)
O328 U35 O169 172(3)
O128 U35 O169 107(2)
O260 U36 O74 170(4)
O260 U36 O170 90(3)
O74 U36 O170 84(3)
O260 U36 O81 93(3)
O74 U36 O81 97(3)
O170 U36 O81 114(2)
O260 U36 O314 92(3)
O74 U36 O314 89(3)
O170 U36 O314 35.8(19)
O81 U36 O314 78(2)
O260 U36 O293 93(3)
O74 U36 O293 85(3)
O170 U36 O293 136(2)
O81 U36 O293 109(2)
O314 U36 O293 171(2)
O260 U36 O85 100(3)
O74 U36 O85 84(3)
O170 U36 O85 166(2)
O81 U36 O85 75(2)
O314 U36 O85 151(2)
O293 U36 O85 34.4(17)
O260 U36 O175 84(3)
O74 U36 O175 86(3)
O170 U36 O175 68(2)
O81 U36 O175 176(2)
O314 U36 O175 104(2)
O293 U36 O175 69(2)
O85 U36 O175 103(2)
O257 U37 O251 177(4)
O257 U37 O322 85(4)
O251 U37 O322 95(3)
O257 U37 O302 86(3)
O251 U37 O302 94(3)
O322 U37 O302 170(3)
O257 U37 O44 85(3)
O251 U37 O44 92(3)
O322 U37 O44 73(3)
O302 U37 O44 112(3)
O257 U37 O143 96(4)
O251 U37 O143 86(3)
O322 U37 O143 37(3)
O302 U37 O143 139(3)
O44 U37 O143 109(3)
O257 U37 O130 97(3)
O251 U37 O130 86(3)
O322 U37 O130 107(3)
O302 U37 O130 69(2)
O44 U37 O130 178(2)
O143 U37 O130 70(3)
O257 U37 O150 83(3)
O251 U37 O150 95(3)
O322 U37 O150 148(3)
O302 U37 O150 36(2)
O44 U37 O150 76(3)
O143 U37 O150 174(3)
O130 U37 O150 104(2)
O120 U38 O168 174(4)
O120 U38 O220 91(3)
O168 U38 O220 91(3)
O120 U38 O38 93(3)
O168 U38 O38 93(3)
O220 U38 O38 66(2)
O120 U38 O259 88(3)
O168 U38 O259 89(3)
O220 U38 O259 55(3)
O38 U38 O259 121(3)
O120 U38 O105 92(3)
O168 U38 O105 82(3)
O220 U38 O105 119(2)
O38 U38 O105 173(2)
O259 U38 O105 64(2)
O120 U38 O23 83(3)
O168 U38 O23 94(3)
O220 U38 O23 174(2)
O38 U38 O23 116(2)
O259 U38 O23 123(2)
O105 U38 O23 60(2)
O120 U38 O189 94(3)
O168 U38 O189 89(3)
O220 U38 O189 129(3)
O38 U38 O189 63(2)
O259 U38 O189 176(3)
O105 U38 O189 112(2)
O23 U38 O189 54(2)
O120 U38 P12 93(2)
O168 U38 P12 81(3)
O220 U38 P12 86(2)
O38 U38 P12 151.8(18)
O259 U38 P12 32.1(19)
O105 U38 P12 32.4(17)
O23 U38 P12 91.8(17)
O189 U38 P12 143.9(19)
O120 U38 P18 91(2)
O168 U38 P18 90(3)
O220 U38 P18 154(2)
O38 U38 P18 88.3(18)
O259 U38 P18 151(2)
O105 U38 P18 86.9(18)
O23 U38 P18 28.8(16)
O189 U38 P18 25.4(17)
P12 U38 P18 119.3(11)
O120 U38 U45 83(2)
O168 U38 U45 92(3)
O220 U38 U45 146.6(18)
O38 U38 U45 146.9(17)
O259 U38 U45 92.1(19)
O105 U38 U45 29.6(16)
O23 U38 U45 30.7(15)
O189 U38 U45 84.6(18)
P12 U38 U45 61.4(7)
P18 U38 U45 59.2(8)
O108 U39 O242 178(4)
O108 U39 O196 90(3)
O242 U39 O196 91(3)
O108 U39 O161 89(3)
O242 U39 O161 92(3)
O196 U39 O161 111(3)
O108 U39 O188 85(3)
O242 U39 O188 94(3)
O196 U39 O188 76(3)
O161 U39 O188 171(3)
O108 U39 O315 93(3)
O242 U39 O315 89(3)
O196 U39 O315 77(3)
O161 U39 O315 34(2)
O188 U39 O315 153(3)
O108 U39 O305 87(3)
O242 U39 O305 91(3)
O196 U39 O305 111(3)
O161 U39 O305 139(3)
O188 U39 O305 34(2)
O315 U39 O305 173(3)
O108 U39 O244 92(3)
O242 U39 O244 87(3)
O196 U39 O244 177(2)
O161 U39 O244 72(2)
O188 U39 O244 102(3)
O315 U39 O244 105(3)
O305 U39 O244 67(2)
O229 U40 O272 179(4)
O229 U40 O152 89(3)
O272 U40 O152 90(3)
O229 U40 O319 88(3)
O272 U40 O319 90(3)
O152 U40 O319 37(2)
O229 U40 O98 92(3)
O272 U40 O98 89(3)
O152 U40 O98 69(3)
O319 U40 O98 106(3)
O229 U40 O67 91(3)
O272 U40 O67 88(3)
O152 U40 O67 117(3)
O319 U40 O67 80(3)
O98 U40 O67 173(2)
O229 U40 O206 96(3)
O272 U40 O206 85(3)
O152 U40 O206 107(3)
O319 U40 O206 144(3)
O98 U40 O206 38(2)
O67 U40 O206 136(3)
O229 U40 O75 90(3)
O272 U40 O75 90(3)
O152 U40 O75 179(2)
O319 U40 O75 143(3)
O98 U40 O75 111(2)
O67 U40 O75 63(2)
O206 U40 O75 73(2)
O229 U40 U42 66(3)
O272 U40 U42 113(2)
O152 U40 U42 31(2)
O319 U40 U42 27.4(19)
O98 U40 U42 91.2(17)
O67 U40 U42 95.9(17)
O206 U40 U42 126.9(18)
O75 U40 U42 148.4(14)
O229 U40 U17 87(3)
O272 U40 U17 92(2)
O152 U40 U17 147(2)
O319 U40 U17 110(2)
O98 U40 U17 143.9(17)
O67 U40 U17 30.1(17)
O206 U40 U17 106.5(19)
O75 U40 U17 33.3(15)
U42 U40 U17 120.84(15)
O6 U41 O258 174(3)
O6 U41 O259 87(3)
O258 U41 O259 89(3)
O6 U41 O150 95(3)
O258 U41 O150 84(3)
O259 U41 O150 117(3)
O6 U41 O220 92(3)
O258 U41 O220 88(3)
O259 U41 O220 59(3)
O150 U41 O220 171(3)
O6 U41 O76 101(2)
O258 U41 O76 84(3)
O259 U41 O76 167(3)
O150 U41 O76 73(3)
O220 U41 O76 110(2)
O6 U41 O302 91(3)
O258 U41 O302 84(3)
O259 U41 O302 79(3)
O150 U41 O302 38(2)
O220 U41 O302 138(3)
O76 U41 O302 110(2)
O6 U41 O237 100(2)
O258 U41 O237 86(3)
O259 U41 O237 131(3)
O150 U41 O237 110(3)
O220 U41 O237 73(2)
O76 U41 O237 37.6(19)
O302 U41 O237 147(2)
O134 U42 O307 175(4)
O134 U42 O241 91(3)
O307 U42 O241 85(3)
O134 U42 O319 82(3)
O307 U42 O319 100(3)
O241 U42 O319 143(3)
O134 U42 O256 92(3)
O307 U42 O256 92(3)
O241 U42 O256 111(3)
O319 U42 O256 105(3)
O134 U42 O224 90(3)
O307 U42 O224 89(3)
O241 U42 O224 36(2)
O319 U42 O224 171(3)
O256 U42 O224 75(3)
O134 U42 O152 97(3)
O307 U42 O152 87(3)
O241 U42 O152 171(3)
O319 U42 O152 34(2)
O256 U42 O152 75(3)
O224 U42 O152 149(3)
O134 U42 O318 88(3)
O307 U42 O318 88(3)
O241 U42 O318 69(3)
O319 U42 O318 75(3)
O256 U42 O318 180(3)
O224 U42 O318 105(3)
O152 U42 O318 105(3)
O134 U42 U40 70(3)
O307 U42 U40 113(3)
O241 U42 U40 157(2)
O319 U42 U40 25.8(19)
O256 U42 U40 82(2)
O224 U42 U40 149.0(19)
O152 U42 U40 27.4(19)
O318 U42 U40 97.5(19)
O139 U43 O194 175(3)
O139 U43 O216 90(3)
O194 U43 O216 95(3)
O139 U43 O203 83(3)
O194 U43 O203 92(3)
O216 U43 O203 172(2)
O139 U43 O247 86(3)
O194 U43 O247 98(3)
O216 U43 O247 38.4(19)
O203 U43 O247 144(3)
O139 U43 O70 88(3)
O194 U43 O70 89(3)
O216 U43 O70 111(2)
O203 U43 O70 74(2)
O247 U43 O70 72(2)
O139 U43 O179 92(3)
O194 U43 O179 91(3)
O216 U43 O179 63(2)
O203 U43 O179 112(3)
O247 U43 O179 102(2)
O70 U43 O179 174(2)
O139 U43 O275 87(3)
O194 U43 O275 89(3)
O216 U43 O275 139(3)
O203 U43 O275 36(2)
O247 U43 O275 172(3)
O70 U43 O275 110(3)
O179 U43 O275 76(3)
O297 U44 O183 175(3)
O297 U44 O315 95(3)
O183 U44 O315 87(3)
O297 U44 O233 93(3)
O183 U44 O233 92(3)
O315 U44 O233 68(3)
O297 U44 O161 91(3)
O183 U44 O161 89(3)
O315 U44 O161 35(2)
O233 U44 O161 103(3)
O297 U44 O136 90(3)
O183 U44 O136 93(3)
O315 U44 O136 105(3)
O233 U44 O136 37(2)
O161 U44 O136 140(3)
O297 U44 O10 87(3)
O183 U44 O10 91(3)
O315 U44 O10 178(3)
O233 U44 O10 112(3)
O161 U44 O10 145(2)
O136 U44 O10 75(3)
O297 U44 O227 86(3)
O183 U44 O227 89(3)
O315 U44 O227 111(3)
O233 U44 O227 179(3)
O161 U44 O227 76(2)
O136 U44 O227 144(3)
O10 U44 O227 69(2)
O297 U44 U32 83(3)
O183 U44 U32 93(2)
O315 U44 U32 145(2)
O233 U44 U32 146(2)
O161 U44 U32 110.6(17)
O136 U44 U32 109(2)
O10 U44 U32 34.4(16)
O227 U44 U32 34.6(15)
O281 U45 O156 169(4)
O281 U45 O188 93(4)
O156 U45 O188 97(3)
O281 U45 O305 90(3)
O156 U45 O305 94(3)
O188 U45 O305 37(2)
O281 U45 O105 83(3)
O156 U45 O105 88(3)
O188 U45 O105 115(3)
O305 U45 O105 78(3)
O281 U45 O131 98(3)
O156 U45 O131 92(3)
O188 U45 O131 71(3)
O305 U45 O131 108(3)
O105 U45 O131 174(3)
O281 U45 O23 84(3)
O156 U45 O23 87(3)
O188 U45 O23 176(3)
O305 U45 O23 144(3)
O105 U45 O23 65(2)
O131 U45 O23 108(2)
O281 U45 O202 88(3)
O156 U45 O202 96(3)
O188 U45 O202 105(3)
O305 U45 O202 142(3)
O105 U45 O202 139(3)
O131 U45 O202 35(2)
O23 U45 O202 74(3)
O281 U45 U38 87(3)
O156 U45 U38 81(2)
O188 U45 U38 147(2)
O305 U45 U38 110(2)
O105 U45 U38 32.3(18)
O131 U45 U38 141.4(18)
O23 U45 U38 33.8(16)
O202 U45 U38 108(2)
O287 U46 O162 175(3)
O287 U46 O35 87(3)
O162 U46 O35 90(3)
O287 U46 O299 85(3)
O162 U46 O299 98(3)
O35 U46 O299 169(2)
O287 U46 O310 88(3)
O162 U46 O310 88(3)
O35 U46 O310 78(2)
O299 U46 O310 109(3)
O287 U46 O262 91(3)
O162 U46 O262 93(3)
O35 U46 O262 138(2)
O299 U46 O262 35(2)
O310 U46 O262 144(3)
O287 U46 O126 93(3)
O162 U46 O126 85(3)
O35 U46 O126 115(2)
O299 U46 O126 74(3)
O310 U46 O126 36(2)
O262 U46 O126 107(2)
O287 U46 O311 92(4)
O162 U46 O311 89(3)
O35 U46 O311 59(3)
O299 U46 O311 113(3)
O310 U46 O311 137(3)
O262 U46 O311 79(3)
O126 U46 O311 172(3)
O204 U47 O51 176(3)
O204 U47 O211 95(3)
O51 U47 O211 84(3)
O204 U47 O237 94(3)
O51 U47 O237 81(3)
O211 U47 O237 69(3)
O204 U47 O224 88(3)
O51 U47 O224 92(3)
O211 U47 O224 176(3)
O237 U47 O224 110(3)
O204 U47 O241 94(3)
O51 U47 O241 89(3)
O211 U47 O241 143(3)
O237 U47 O241 145(3)
O224 U47 O241 36(2)
O204 U47 O316 94(3)
O51 U47 O316 89(3)
O211 U47 O316 66(3)
O237 U47 O316 135(2)
O224 U47 O316 113(3)
O241 U47 O316 78(3)
O204 U47 O76 92(3)
O51 U47 O76 84(3)
O211 U47 O76 108(3)
O237 U47 O76 39(2)
O224 U47 O76 72(3)
O241 U47 O76 107(2)
O316 U47 O76 172(2)
O204 U47 U50 93(2)
O51 U47 U50 89(3)
O211 U47 U50 32(2)
O237 U47 U50 101.6(17)
O224 U47 U50 148(2)
O241 U47 U50 112(2)
O316 U47 U50 34.2(18)
O76 U47 U50 140.1(15)
O219 U48 O92 177(3)
O219 U48 O142 90(3)
O92 U48 O142 88(3)
O219 U48 O122 92(3)
O92 U48 O122 91(3)
O142 U48 O122 172(3)
O219 U48 O169 92(3)
O92 U48 O169 86(3)
O142 U48 O169 73(2)
O122 U48 O169 115(2)
O219 U48 O146 88(3)
O92 U48 O146 94(3)
O142 U48 O146 109(2)
O122 U48 O146 64(2)
O169 U48 O146 178(2)
O219 U48 O165 94(3)
O92 U48 O165 85(3)
O142 U48 O165 110(2)
O122 U48 O165 77(2)
O169 U48 O165 37.4(19)
O146 U48 O165 141(2)
O219 U48 O209 92(3)
O92 U48 O209 87(3)
O142 U48 O209 36(2)
O122 U48 O209 136(3)
O169 U48 O209 109(2)
O146 U48 O209 73(2)
O165 U48 O209 146(2)
O276 U49 O217 176(3)
O276 U49 O177 91(3)
O217 U49 O177 87(3)
O276 U49 O126 99(3)
O217 U49 O126 80(3)
O177 U49 O126 148(3)
O276 U49 O310 95(3)
O217 U49 O310 87(3)
O177 U49 O310 170(3)
O126 U49 O310 38(2)
O276 U49 O123 92(3)
O217 U49 O123 89(3)
O177 U49 O123 37(2)
O126 U49 O123 167(2)
O310 U49 O123 135(3)
O276 U49 O226 84(3)
O217 U49 O226 92(3)
O177 U49 O226 76(2)
O126 U49 O226 75(2)
O310 U49 O226 112(2)
O123 U49 O226 114(2)
O276 U49 O1 93(3)
O217 U49 O1 91(3)
O177 U49 O1 108(3)
O126 U49 O1 102(3)
O310 U49 O1 64(3)
O123 U49 O1 71(3)
O226 U49 O1 175(3)
O276 U49 U20 69(2)
O217 U49 U20 111(3)
O177 U49 U20 28.9(18)
O126 U49 U20 163.6(18)
O310 U49 U20 150.1(19)
O123 U49 U20 29.6(17)
O226 U49 U20 92.4(14)
O1 U49 U20 91(2)
O300 U50 O132 176(4)
O300 U50 O311 95(4)
O132 U50 O311 86(3)
O300 U50 O146 87(3)
O132 U50 O146 91(3)
O311 U50 O146 177(3)
O300 U50 O211 85(4)
O132 U50 O211 97(3)
O311 U50 O211 118(4)
O146 U50 O211 61(3)
O300 U50 O35 89(3)
O132 U50 O35 89(2)
O311 U50 O35 60(3)
O146 U50 O35 122(2)
O211 U50 O35 174(2)
O300 U50 O316 92(3)
O132 U50 O316 92(3)
O311 U50 O316 55(3)
O146 U50 O316 123(3)
O211 U50 O316 63(3)
O35 U50 O316 115(2)
O300 U50 O122 86(3)
O132 U50 O122 90(3)
O311 U50 O122 121(3)
O146 U50 O122 61(2)
O211 U50 O122 121(3)
O35 U50 O122 61(2)
O316 U50 O122 176(3)
O300 U50 P21 85(3)
O132 U50 P21 95(3)
O311 U50 P21 150(3)
O146 U50 P21 28(2)
O211 U50 P21 33(2)
O35 U50 P21 149(2)
O316 U50 P21 95(2)
O122 U50 P21 89(2)
O300 U50 P9 85(3)
O132 U50 P9 91(2)
O311 U50 P9 92(3)
O146 U50 P9 90.2(19)
O211 U50 P9 150(2)
O35 U50 P9 31.6(14)
O316 U50 P9 146(2)
O122 U50 P9 29.5(17)
P21 U50 P9 117.8(18)
O300 U50 P13 93(3)
O132 U50 P13 90(2)
O311 U50 P13 28(3)
O146 U50 P13 150.8(19)
O211 U50 P13 90(2)
O35 U50 P13 87.5(16)
O316 U50 P13 27.5(18)
O122 U50 P13 148.5(19)
P21 U50 P13 122.8(18)
P9 U50 P13 119.0(11)
O300 U50 U47 91(3)
O132 U50 U47 93(2)
O311 U50 U47 88(3)
O146 U50 U47 90.2(17)
O211 U50 U47 30(2)
O35 U50 U47 148.0(14)
O316 U50 U47 33.1(18)
O122 U50 U47 150.9(17)
P21 U50 U47 62.2(16)
P9 U50 U47 175.9(8)
P13 U50 U47 60.6(8)
O81 W1 O70 111(3)
O81 W1 O266 105(3)
O70 W1 O266 108(3)
O81 W1 O298 113(3)
O70 W1 O298 111(3)
O266 W1 O298 109(4)
O273 W2 O18 111(3)
O273 W2 O331 109(5)
O18 W2 O331 94(4)
O273 W2 O215 115(4)
O18 W2 O215 108(3)
O331 W2 O215 117(5)
O141 W3 O226 116(3)
O141 W3 O185 105(3)
O226 W3 O185 112(3)
O141 W3 O329 116(5)
O226 W3 O329 105(5)
O185 W3 O329 102(5)
O278 W4 O325 99(5)
O278 W4 O4 106(3)
O325 W4 O4 112(4)
O278 W4 O96 113(3)
O325 W4 O96 114(4)
O4 W4 O96 111(3)
O256 W5 O116 113(4)
O256 W5 O182 106(4)
O116 W5 O182 109(4)
O256 W5 O44 107(4)
O116 W5 O44 111(3)
O182 W5 O44 111(4)
O154 W6 O196 110(3)
O154 W6 O327 115(4)
O196 W6 O327 114(4)
O154 W6 O144 107(3)
O196 W6 O144 106(3)
O327 W6 O144 104(4)
O240 P1 O22 106(4)
O240 P1 O58 113(4)
O22 P1 O58 114(3)
O240 P1 O133 112(4)
O22 P1 O133 111(3)
O58 P1 O133 100(3)
O240 P1 U14 124(3)
O22 P1 U14 130(3)
O58 P1 U14 50(2)
O133 P1 U14 50(2)
O39 P2 O31 114(4)
O39 P2 O60 113(4)
O31 P2 O60 115(4)
O39 P2 O151 108(4)
O31 P2 O151 106(4)
O60 P2 O151 99(3)
O39 P2 U14 122(3)
O31 P2 U14 123(3)
O60 P2 U14 50(2)
O151 P2 U14 49(2)
O174 P3 O30 115(4)
O174 P3 O14 115(4)
O30 P3 O14 107(4)
O174 P3 O28 110(4)
O30 P3 O28 110(4)
O14 P3 O28 98(4)
O174 P3 U22 122(3)
O30 P3 U22 123(3)
O14 P3 U22 50(2)
O28 P3 U22 49(2)
O113 P4 O93 115(4)
O113 P4 O79 104(4)
O93 P4 O79 109(5)
O113 P4 O119 106(4)
O93 P4 O119 113(4)
O79 P4 O119 109(4)
O113 P4 U32 52(3)
O93 P4 U32 127(3)
O79 P4 U32 124(3)
O119 P4 U32 54(2)
O227 P5 O205 124(5)
O227 P5 O248 117(4)
O205 P5 O248 107(4)
O227 P5 O264 93(5)
O205 P5 O264 107(5)
O248 P5 O264 106(4)
O227 P5 U32 46(3)
O205 P5 U32 127(3)
O248 P5 U32 124(3)
O264 P5 U32 47(3)
O83 P6 O214 112(4)
O83 P6 O239 111(5)
O214 P6 O239 111(5)
O83 P6 O265 99(4)
O214 P6 O265 111(4)
O239 P6 O265 112(4)
O83 P6 U22 51(3)
O214 P6 U22 135(3)
O239 P6 U22 113(4)
O265 P6 U22 49(2)
O124 P7 O267 113(5)
O124 P7 O283 110(5)
O267 P7 O283 115(5)
O124 P7 O67 110(5)
O267 P7 O67 115(5)
O283 P7 O67 94(4)
O124 P7 U17 133(4)
O267 P7 U17 114(4)
O283 P7 U17 50(3)
O67 P7 U17 47(3)
O207 P8 O106 120(4)
O207 P8 O24 109(4)
O106 P8 O24 111(4)
O207 P8 O5 106(4)
O106 P8 O5 111(4)
O24 P8 O5 98(3)
O207 P8 U10 118(3)
O106 P8 U10 122(3)
O24 P8 U10 48(2)
O5 P8 U10 50(2)
O167 P9 O309 107(5)
O167 P9 O122 112(4)
O309 P9 O122 119(5)
O167 P9 O35 110(4)
O309 P9 O35 107(5)
O122 P9 O35 102(4)
O167 P9 U50 129(3)
O309 P9 U50 124(4)
O122 P9 U50 51(3)
O35 P9 U50 51(2)
O46 P10 O246 117(5)
O46 P10 O190 113(5)
O246 P10 O190 115(5)
O46 P10 O73 113(4)
O246 P10 O73 93(4)
O190 P10 O73 103(4)
O46 P10 U10 123(4)
O246 P10 U10 46(3)
O190 P10 U10 124(3)
O73 P10 U10 48(2)
O285 P11 O43 117(5)
O285 P11 O111 115(5)
O43 P11 O111 95(4)
O285 P11 O55 111(5)
O43 P11 O55 106(4)
O111 P11 O55 113(4)
O285 P11 U22 131(4)
O43 P11 U22 48(3)
O111 P11 U22 47(3)
O55 P11 U22 119(4)
O301 P12 O304 114(6)
O301 P12 O105 103(5)
O304 P12 O105 110(5)
O301 P12 O259 112(6)
O304 P12 O259 115(5)
O105 P12 O259 101(4)
O301 P12 U38 125(5)
O304 P12 U38 121(4)
O105 P12 U38 51(3)
O259 P12 U38 51(3)
O320 P13 O316 118(6)
O320 P13 O321 118(7)
O316 P13 O321 105(6)
O320 P13 O311 104(7)
O316 P13 O311 90(5)
O321 P13 O311 118(6)
O320 P13 U50 117(5)
O316 P13 U50 49(3)
O321 P13 U50 124(5)
O311 P13 U50 41(4)
O312 P14 O191 109(5)
O312 P14 O10 119(5)
O191 P14 O10 105(5)
O312 P14 O294 108(6)
O191 P14 O294 109(5)
O10 P14 O294 106(5)
O312 P14 U32 134(4)
O191 P14 U32 55(3)
O10 P14 U32 51(3)
O294 P14 U32 117(4)
O75 P15 O78 112(4)
O75 P15 O286 112(5)
O78 P15 O286 109(5)
O75 P15 O138 99(4)
O78 P15 O138 117(4)
O286 P15 O138 108(4)
O75 P15 U17 49(3)
O78 P15 U17 126(3)
O286 P15 U17 125(4)
O138 P15 U17 49(3)
O80 P16 O56 120(4)
O80 P16 O19 112(5)
O56 P16 O19 110(4)
O80 P16 O160 111(4)
O56 P16 O160 92(4)
O19 P16 O160 110(4)
O80 P16 U17 131(3)
O56 P16 U17 46(2)
O19 P16 U17 116(3)
O160 P16 U17 46(3)
O326 P17 O323 86(7)
O326 P17 O71 107(7)
O323 P17 O71 129(6)
O326 P17 O104 112(7)
O323 P17 O104 110(6)
O71 P17 O104 110(5)
O326 P17 U16 124(6)
O323 P17 U16 150(5)
O71 P17 U16 54(3)
O104 P17 U16 56(3)
O181 P18 O189 111(6)
O181 P18 O296 120(6)
O189 P18 O296 114(6)
O181 P18 O23 102(5)
O189 P18 O23 101(5)
O296 P18 O23 106(5)
O181 P18 U38 121(4)
O189 P18 U38 51(3)
O296 P18 U38 118(4)
O23 P18 U38 51(3)
O290 P19 O255 113(6)
O290 P19 O228 114(6)
O255 P19 O228 111(6)
O290 P19 O101 107(5)
O255 P19 O101 113(5)
O228 P19 O101 99(5)
O290 P19 U14 125(4)
O255 P19 U14 122(5)
O228 P19 U14 50(3)
O101 P19 U14 50(3)
O159 P20 O34 94(6)
O159 P20 O306 89(6)
O34 P20 O306 90(5)
O159 P20 O330 129(7)
O34 P20 O330 113(6)
O306 P20 O330 131(6)
O159 P20 U16 109(5)
O34 P20 U16 45(3)
O306 P20 U16 50(4)
O330 P20 U16 121(5)
O146 P21 O211 97(6)
O146 P21 O102 137(7)
O211 P21 O102 120(7)
O146 P21 U50 46(4)
O211 P21 U50 50(4)
O102 P21 U50 159(5)
W4 O4 U35 167(3)
P8 O5 U15 138(3)
P8 O5 U10 99(3)
U15 O5 U10 120(2)
O33 O8 U19 75(3)
O33 O8 U31 70(3)
U19 O8 U31 125(2)
O27 O9 U5 70(3)
O27 O9 U6 73(3)
U5 O9 U6 131(3)
P14 O10 U44 146(4)
P14 O10 U32 102(4)
U44 O10 U32 112(3)
O197 O11 U8 74(3)
O197 O11 U6 67(3)
U8 O11 U6 127(2)
U10 O13 U8 117(2)
P3 O14 U19 142(4)
P3 O14 U22 101(3)
U19 O14 U22 115(2)
O253 O15 U23 72(4)
O253 O15 U3 66(4)
U23 O15 U3 117(2)
O288 O16 U18 67(3)
O288 O16 U8 69(3)
U18 O16 U8 123(2)
W2 O18 U5 169(3)
O115 O20 U4 71(3)
O115 O20 U5 74(4)
U4 O20 U5 123(3)
P18 O23 U45 143(4)
P18 O23 U38 100(4)
U45 O23 U38 116(3)
P8 O24 U11 141(3)
P8 O24 U10 102(3)
U11 O24 U10 115(2)
O291 O25 U13 73(3)
O291 O25 U9 67(3)
U13 O25 U9 121(3)
O9 O27 U5 72(3)
O9 O27 U6 70(3)
U5 O27 U6 130(2)
P3 O28 U6 141(4)
P3 O28 U22 100(3)
U6 O28 U22 119(3)
O153 O29 U25 76(3)
O153 O29 U33 66(3)
U25 O29 U33 123(3)
O8 O33 U31 75(3)
O8 O33 U19 69(3)
U31 O33 U19 124(2)
P20 O34 U13 127(5)
P20 O34 U16 106(4)
U13 O34 U16 121(3)
P9 O35 U46 141(4)
P9 O35 U50 98(3)
U46 O35 U50 120(2)
O87 O37 U2 77(3)
O87 O37 U21 67(3)
U2 O37 U21 125(2)
U27 O38 U38 121(3)
P11 O43 U22 103(3)
P11 O43 U2 139(4)
U22 O43 U2 118(2)
W5 O44 U37 168(4)
O125 O47 U9 76(3)
O125 O47 U4 70(3)
U9 O47 U4 122(2)
O145 O52 U11 74(4)
O145 O52 U34 66(3)
U11 O52 U34 128(3)
P16 O56 U17 105(3)
P16 O56 U7 135(4)
U17 O56 U7 120(3)
U10 O57 U11 120(2)
P1 O58 U20 141(3)
P1 O58 U14 100(3)
U20 O58 U14 119(2)
O91 O59 U31 87(4)
O91 O59 U27 64(4)
U31 O59 U27 133(3)
P2 O60 U23 140(3)
P2 O60 U14 101(3)
U23 O60 U14 117(2)
O303 O62 U29 70(4)
O303 O62 U24 72(4)
U29 O62 U24 129(3)
O77 O66 U12 70(3)
O77 O66 U1 72(3)
U12 O66 U1 126(3)
P7 O67 U40 135(4)
P7 O67 U17 102(3)
U40 O67 U17 121(3)
O218 O68 U2 75(4)
O218 O68 U11 71(4)
U2 O68 U11 131(3)
W1 O70 U43 147(3)
P17 O71 U13 142(4)
P17 O71 U16 97(4)
U13 O71 U16 118(3)
P10 O73 U15 137(3)
P10 O73 U10 101(3)
U15 O73 U10 121(2)
P15 O75 U40 142(4)
P15 O75 U17 103(4)
U40 O75 U17 113(3)
O237 O76 U41 74(3)
O237 O76 U47 65(3)
U41 O76 U47 123(3)
O66 O77 U12 73(3)
O66 O77 U1 72(3)
U12 O77 U1 128(2)
W1 O81 U36 172(4)
O195 O82 U19 79(4)
O195 O82 U3 72(3)
U19 O82 U3 123(2)
P6 O83 U2 145(4)
P6 O83 U22 101(4)
U2 O83 U22 112(3)
O221 O84 U7 76(3)
O221 O84 U28 67(3)
U7 O84 U28 125(2)
O293 O85 U30 74(3)
O293 O85 U36 73(4)
U30 O85 U36 121(3)
O37 O87 U21 75(3)
O37 O87 U2 66(3)
U21 O87 U2 124(2)
O212 O89 U20 76(4)
O212 O89 U12 68(4)
U20 O89 U12 123(3)
O95 O90 U13 74(4)
O95 O90 U18 76(4)
U13 O90 U18 126(3)
O59 O91 U27 83(4)
O59 O91 U31 61(4)
U27 O91 U31 129(3)
O90 O95 U13 73(4)
O90 O95 U18 73(4)
U13 O95 U18 124(3)
W4 O96 U3 144(4)
O206 O98 U25 77(4)
O206 O98 U40 76(4)
U25 O98 U40 128(3)
P19 O101 U23 140(4)
P19 O101 U14 99(4)
U23 O101 U14 121(3)
P17 O104 U1 151(5)
P17 O104 U16 89(4)
U1 O104 U16 119(3)
P12 O105 U45 142(4)
P12 O105 U38 97(3)
U45 O105 U38 118(3)
U16 O110 U1 122(3)
P11 O111 U22 104(4)
P11 O111 U6 135(4)
U22 O111 U6 120(3)
P4 O113 U30 146(4)
P4 O113 U32 100(3)
U30 O113 U32 111(2)
O20 O115 U4 71(3)
O20 O115 U5 69(3)
U4 O115 U5 120(3)
W5 O116 U25 141(4)
O199 O117 U1 75(4)
O199 O117 U7 67(4)
U1 O117 U7 127(3)
P4 O119 U33 142(4)
P4 O119 U32 94(3)
U33 O119 U32 118(2)
P9 O122 U48 144(4)
P9 O122 U50 99(4)
U48 O122 U50 116(3)
O177 O123 U20 74(4)
O177 O123 U49 66(4)
U20 O123 U49 120(3)
O47 O125 U9 68(3)
O47 O125 U4 76(3)
U9 O125 U4 121(3)
O310 O126 U49 74(4)
O310 O126 U46 70(4)
U49 O126 U46 121(3)
O313 O127 U26 73(4)
O313 O127 U15 64(4)
U26 O127 U15 120(3)
O180 O129 U29 68(4)
O180 O129 U26 72(4)
U29 O129 U26 124(3)
O202 O131 U21 79(4)
O202 O131 U45 76(4)
U21 O131 U45 128(3)
P1 O133 U4 142(3)
P1 O133 U14 98(3)
U4 O133 U14 119(2)
O233 O136 U34 76(5)
O233 O136 U44 65(4)
U34 O136 U44 122(4)
P15 O138 U24 140(5)
P15 O138 U17 99(4)
U24 O138 U17 121(3)
W3 O141 U12 162(4)
O209 O142 U48 80(4)
O209 O142 U27 67(4)
U48 O142 U27 130(3)
O322 O143 U33 82(6)
O322 O143 U37 62(5)
U33 O143 U37 124(4)
W6 O144 U34 170(4)
O52 O145 U34 79(4)
O52 O145 U11 71(3)
U34 O145 U11 135(3)
P21 O146 U48 134(5)
P21 O146 U50 106(5)
U48 O146 U50 119(3)
O302 O150 U41 78(5)
O302 O150 U37 64(4)
U41 O150 U37 128(4)
P2 O151 U4 142(4)
P2 O151 U14 100(3)
U4 O151 U14 117(3)
O319 O152 U40 72(5)
O319 O152 U42 68(5)
U40 O152 U42 121(3)
O29 O153 U33 77(3)
O29 O153 U25 65(3)
U33 O153 U25 123(3)
W6 O154 U21 172(4)
U29 O158 U16 124(3)
P16 O160 U17 100(4)
P16 O160 U24 134(4)
U17 O160 U24 125(3)
O315 O161 U39 75(5)
O315 O161 U44 64(4)
U39 O161 U44 120(3)
O169 O165 U35 81(4)
O169 O165 U48 67(3)
U35 O165 U48 130(3)
O165 O169 U48 75(3)
O165 O169 U35 62(3)
U48 O169 U35 123(3)
O314 O170 U36 75(4)
O314 O170 U24 69(4)
U36 O170 U24 129(3)
O123 O177 U49 77(4)
O123 O177 U20 70(4)
U49 O177 U20 124(3)
O129 O180 U29 75(4)
O129 O180 U26 73(4)
U29 O180 U26 129(3)
W3 O185 U28 163(4)
O305 O188 U45 73(5)
O305 O188 U39 76(5)
U45 O188 U39 127(3)
P18 O189 U27 145(5)
P18 O189 U38 104(4)
U27 O189 U38 109(3)
P14 O191 U30 144(4)
P14 O191 U32 99(4)
U30 O191 U32 108(3)
O82 O195 U3 73(4)
O82 O195 U19 67(3)
U3 O195 U19 117(3)
W6 O196 U39 144(4)
O11 O197 U6 76(3)
O11 O197 U8 70(3)
U6 O197 U8 130(3)
O117 O199 U7 76(4)
O117 O199 U1 71(4)
U7 O199 U1 130(3)
O131 O202 U45 69(4)
O131 O202 U21 66(4)
U45 O202 U21 117(3)
O275 O203 U43 79(5)
O275 O203 U30 63(5)
U43 O203 U30 118(3)
O98 O206 U40 66(4)
O98 O206 U25 65(4)
U40 O206 U25 114(3)
O142 O209 U27 77(4)
O142 O209 U48 64(4)
U27 O209 U48 126(3)
P21 O211 U47 144(6)
P21 O211 U50 97(5)
U47 O211 U50 118(4)
O89 O212 U12 77(4)
O89 O212 U20 71(4)
U12 O212 U20 126(3)
W2 O215 U9 142(4)
O247 O216 U43 71(3)
O247 O216 U15 67(3)
U43 O216 U15 121(2)
O68 O218 U11 74(4)
O68 O218 U2 70(4)
U11 O218 U2 130(3)
U41 O220 U38 123(3)
O84 O221 U28 73(3)
O84 O221 U7 65(3)
U28 O221 U7 122(3)
O241 O224 U47 76(5)
O241 O224 U42 66(4)
U47 O224 U42 123(3)
O328 O225 U23 77(4)
O328 O225 U35 76(4)
U23 O225 U35 128(3)
W3 O226 U49 145(3)
P5 O227 U32 111(4)
P5 O227 U44 137(4)
U32 O227 U44 109(3)
P19 O228 U20 140(5)
P19 O228 U14 103(4)
U20 O228 U14 116(3)
O136 O233 U44 78(5)
O136 O233 U34 68(4)
U44 O233 U34 124(3)
O76 O237 U47 76(3)
O76 O237 U41 68(3)
U47 O237 U41 126(3)
O224 O241 U42 78(5)
O224 O241 U47 68(4)
U42 O241 U47 125(3)
P10 O246 U8 137(4)
P10 O246 U10 107(4)
U8 O246 U10 115(3)
O216 O247 U43 70(3)
O216 O247 U15 77(4)
U43 O247 U15 126(3)
O15 O253 U3 78(4)
O15 O253 U23 73(4)
U3 O253 U23 124(3)
W5 O256 U42 162(5)
P12 O259 U41 139(5)
P12 O259 U38 97(4)
U41 O259 U38 123(4)
O299 O262 U28 67(4)
O299 O262 U46 68(4)
U28 O262 U46 120(3)
P5 O264 U33 138(5)
P5 O264 U32 103(4)
U33 O264 U32 118(3)
P6 O265 U19 134(4)
P6 O265 U22 100(3)
U19 O265 U22 118(2)
W1 O266 U26 167(4)
W2 O273 U18 169(5)
O203 O275 U30 80(5)
O203 O275 U43 65(5)
U30 O275 U43 119(4)
W4 O278 U31 166(4)
P7 O283 U7 141(5)
P7 O283 U17 102(4)
U7 O283 U17 116(3)
O16 O288 U18 75(4)
O16 O288 U8 73(3)
U18 O288 U8 132(3)
O25 O291 U9 77(4)
O25 O291 U13 72(3)
U9 O291 U13 126(3)
O85 O293 U30 71(3)
O85 O293 U36 73(3)
U30 O293 U36 120(2)
O262 O299 U28 77(4)
O262 O299 U46 77(4)
U28 O299 U46 131(3)
O150 O302 U37 81(5)
O150 O302 U41 65(4)
U37 O302 U41 131(3)
O62 O303 U29 74(4)
O62 O303 U24 73(4)
U29 O303 U24 132(3)
O188 O305 U45 71(5)
O188 O305 U39 69(5)
U45 O305 U39 122(3)
P20 O306 U29 144(6)
P20 O306 U16 99(5)
U29 O306 U16 116(4)
O126 O310 U49 69(4)
O126 O310 U46 73(4)
U49 O310 U46 120(3)
P13 O311 U50 111(6)
P13 O311 U46 130(6)
U50 O311 U46 119(5)
O127 O313 U15 81(5)
O127 O313 U26 72(4)
U15 O313 U26 129(4)
O170 O314 U36 69(4)
O170 O314 U24 77(4)
U36 O314 U24 131(3)
O161 O315 U44 81(5)
O161 O315 U39 70(5)
U44 O315 U39 127(4)
P13 O316 U47 144(5)
P13 O316 U50 103(4)
U47 O316 U50 113(3)
O152 O319 U40 71(5)
O152 O319 U42 78(5)
U40 O319 U42 127(3)
O143 O322 U37 80(6)
O143 O322 U33 62(5)
U37 O322 U33 123(4)
P17 O323 O326 44(4)
P17 O326 O323 50(5)
O225 O328 U23 66(4)
O225 O328 U35 68(4)
U23 O328 U35 117(3)

loop_
_geom_bond_atom_site_label_1
_geom_bond_atom_site_label_2
_geom_bond_distance
U1 O72 1.72(6)
U1 O200 1.88(7)
U1 O104 2.19(8)
U1 O110 2.35(6)
U1 O117 2.37(6)
U1 O66 2.37(6)
U1 O77 2.38(5)
U1 O199 2.43(7)
U1 U16 4.086(7)
U2 O48 1.77(6)
U2 O184 1.83(6)
U2 O68 2.32(6)
U2 O37 2.32(6)
U2 O218 2.38(7)
U2 O43 2.42(6)
U2 O87 2.46(6)
U2 O83 2.47(7)
U3 O277 1.76(6)
U3 O2 1.77(6)
U3 O253 2.27(7)
U3 O96 2.30(7)
U3 O195 2.33(6)
U3 O82 2.34(5)
U3 O15 2.42(6)
U3 O208 2.47(6)
U4 O7 1.76(5)
U4 O97 1.86(6)
U4 O133 2.29(6)
U4 O151 2.31(6)
U4 O20 2.32(6)
U4 O115 2.33(6)
U4 O125 2.43(6)
U4 O47 2.50(5)
U4 U14 4.058(7)
U5 O40 1.65(7)
U5 O107 1.77(5)
U5 O18 2.23(6)
U5 O27 2.32(5)
U5 O9 2.35(6)
U5 O20 2.37(6)
U5 O115 2.43(6)
U5 O172 2.44(7)
U6 O41 1.81(6)
U6 O3 1.84(5)
U6 O197 2.27(6)
U6 O9 2.36(6)
U6 O28 2.36(7)
U6 O11 2.39(6)
U6 O27 2.40(5)
U6 O111 2.41(7)
U7 O69 1.66(6)
U7 O238 1.72(7)
U7 O199 2.25(7)
U7 O84 2.30(6)
U7 O117 2.37(6)
U7 O283 2.39(8)
U7 O56 2.42(6)
U7 O221 2.45(7)
U8 O103 1.78(6)
U8 O109 1.79(6)
U8 O11 2.35(6)
U8 O288 2.35(7)
U8 O197 2.41(6)
U8 O16 2.40(6)
U8 O246 2.42(7)
U8 O13 2.45(6)
U8 U10 4.094(6)
U9 O42 1.69(7)
U9 O166 1.89(8)
U9 O47 2.19(5)
U9 O291 2.26(6)
U9 O215 2.26(8)
U9 O125 2.30(6)
U9 O25 2.39(6)
U9 O50 2.45(6)
U9 U13 4.091(6)
U10 O49 1.62(7)
U10 O112 1.64(7)
U10 O57 2.36(6)
U10 O13 2.36(6)
U10 O246 2.44(7)
U10 O73 2.45(6)
U10 O24 2.49(5)
U10 O5 2.53(6)
U10 P10 3.24(4)
U10 P8 3.27(4)
U10 U11 4.097(6)
U11 O26 1.65(6)
U11 O12 1.82(6)
U11 O218 2.33(7)
U11 O52 2.35(6)
U11 O24 2.37(6)
U11 O68 2.37(6)
U11 O57 2.38(6)
U11 O145 2.40(6)
U12 O289 1.74(7)
U12 O292 1.88(6)
U12 O212 2.25(7)
U12 O77 2.32(5)
U12 O89 2.35(6)
U12 O66 2.37(6)
U12 O141 2.47(7)
U12 O164 2.50(6)
U13 O252 1.76(8)
U13 O94 1.77(6)
U13 O90 2.26(6)
U13 O95 2.26(6)
U13 O71 2.27(6)
U13 O25 2.32(6)
U13 O291 2.33(6)
U13 O34 2.34(8)
U13 U16 4.088(6)
U14 O86 1.72(7)
U14 O250 1.74(8)
U14 O101 2.39(7)
U14 O58 2.41(5)
U14 O133 2.41(6)
U14 O228 2.42(8)
U14 O151 2.44(6)
U14 O60 2.49(5)
U14 P1 3.10(3)
U14 P19 3.10(5)
U14 P2 3.18(3)
U15 O63 1.74(7)
U15 O178 1.77(6)
U15 O313 2.21(8)
U15 O5 2.27(6)
U15 O73 2.32(6)
U15 O247 2.33(7)
U15 O127 2.42(6)
U15 O216 2.46(6)
U16 O61 1.74(6)
U16 O271 1.84(7)
U16 O110 2.32(6)
U16 O158 2.34(7)
U16 O34 2.36(8)
U16 O71 2.49(6)
U16 O306 2.51(9)
U16 O104 2.54(8)
U16 P17 3.05(6)
U16 P20 3.22(6)
U17 O114 1.62(8)
U17 O54 1.73(7)
U17 O160 2.31(7)
U17 O56 2.34(6)
U17 O67 2.39(7)
U17 O138 2.42(8)
U17 O75 2.45(6)
U17 O283 2.49(8)
U17 P16 3.14(4)
U17 P15 3.14(4)
U17 P7 3.19(4)
U17 U40 4.090(7)
U18 O53 1.69(7)
U18 O173 1.74(9)
U18 O288 2.28(7)
U18 O273 2.36(9)
U18 O90 2.37(6)
U18 O295 2.39(9)
U18 O95 2.39(6)
U18 O16 2.40(6)
U19 O243 1.73(8)
U19 O148 1.78(7)
U19 O8 2.32(5)
U19 O82 2.34(6)
U19 O265 2.35(6)
U19 O14 2.36(6)
U19 O33 2.40(5)
U19 O195 2.49(6)
U19 U22 4.096(7)
U20 O249 1.83(8)
U20 O274 1.89(7)
U20 O123 2.35(7)
U20 O89 2.34(6)
U20 O58 2.35(6)
U20 O177 2.40(7)
U20 O212 2.40(7)
U20 O228 2.42(8)
U20 U49 4.096(8)
U21 O222 1.70(7)
U21 O147 1.76(7)
U21 O154 2.25(7)
U21 O131 2.28(7)
U21 O87 2.29(6)
U21 O149 2.40(7)
U21 O37 2.41(6)
U21 O202 2.45(8)
U22 O64 1.55(7)
U22 O198 1.55(8)
U22 O111 2.36(6)
U22 O43 2.40(6)
U22 O265 2.42(6)
U22 O28 2.45(7)
U22 O14 2.50(6)
U22 O83 2.50(6)
U22 P11 3.14(4)
U22 P6 3.15(4)
U22 P3 3.21(3)
U23 O32 1.67(7)
U23 O270 1.72(8)
U23 O225 2.27(6)
U23 O60 2.34(6)
U23 O101 2.35(7)
U23 O253 2.39(7)
U23 O328 2.41(8)
U23 O15 2.41(6)
U24 O36 1.69(7)
U24 O163 1.82(7)
U24 O138 2.33(8)
U24 O314 2.34(7)
U24 O160 2.35(8)
U24 O303 2.38(7)
U24 O62 2.39(7)
U24 O170 2.46(6)
U25 O21 1.69(7)
U25 O137 1.75(7)
U25 O29 2.21(6)
U25 O98 2.28(6)
U25 O45 2.36(6)
U25 O153 2.37(6)
U25 O116 2.39(7)
U25 O206 2.45(7)
U26 O118 1.63(6)
U26 O280 1.78(8)
U26 O266 2.28(8)
U26 O127 2.34(6)
U26 O313 2.36(8)
U26 O180 2.38(7)
U26 O129 2.39(6)
U26 O157 2.43(7)
U27 O88 1.72(7)
U27 O235 1.82(7)
U27 O91 2.20(6)
U27 O38 2.26(7)
U27 O209 2.30(8)
U27 O59 2.43(6)
U27 O142 2.44(7)
U27 O189 2.49(8)
U28 O186 1.72(7)
U28 O317 1.82(7)
U28 O299 2.22(7)
U28 O221 2.31(7)
U28 O185 2.32(7)
U28 O262 2.34(7)
U28 O84 2.39(6)
U28 O231 2.49(8)
U29 O268 1.57(10)
U29 O279 1.75(8)
U29 O180 2.26(7)
U29 O303 2.29(7)
U29 O158 2.33(7)
U29 O306 2.35(9)
U29 O62 2.34(7)
U29 O129 2.36(6)
U30 O140 1.79(7)
U30 O100 1.79(7)
U30 O275 2.28(10)
U30 O85 2.34(6)
U30 O293 2.38(6)
U30 O191 2.42(7)
U30 O113 2.43(6)
U30 O203 2.51(7)
U30 U32 4.077(8)
U31 O193 1.76(7)
U31 O65 1.79(6)
U31 O59 2.20(6)
U31 O33 2.31(6)
U31 O8 2.38(5)
U31 O278 2.40(8)
U31 O232 2.48(8)
U31 O91 2.50(6)
U32 O121 1.68(7)
U32 O284 1.71(9)
U32 O264 2.39(8)
U32 O227 2.46(6)
U32 O10 2.49(7)
U32 O113 2.52(6)
U32 O119 2.54(6)
U32 O191 2.61(7)
U32 P4 3.13(4)
U32 P14 3.16(4)
U32 P5 3.19(4)
U33 O263 1.63(9)
U33 O187 1.68(8)
U33 O119 2.25(6)
U33 O143 2.27(9)
U33 O153 2.31(6)
U33 O264 2.40(9)
U33 O29 2.47(6)
U33 O322 2.54(10)
U34 O213 1.73(7)
U34 O230 1.77(7)
U34 O144 2.12(7)
U34 O145 2.25(6)
U34 O136 2.33(9)
U34 O52 2.43(6)
U34 O233 2.44(7)
U34 O171 2.45(7)
U35 O254 1.66(9)
U35 O99 1.66(7)
U35 O165 2.23(6)
U35 O4 2.31(5)
U35 O225 2.32(6)
U35 O328 2.42(8)
U35 O128 2.47(6)
U35 O169 2.50(6)
U36 O260 1.70(9)
U36 O74 1.72(7)
U36 O170 2.26(6)
U36 O81 2.31(8)
U36 O314 2.33(7)
U36 O293 2.40(6)
U36 O85 2.40(6)
U36 O175 2.47(7)
U37 O257 1.66(9)
U37 O251 1.72(8)
U37 O322 2.17(10)
U37 O302 2.30(7)
U37 O44 2.31(7)
U37 O143 2.42(9)
U37 O130 2.44(7)
U37 O150 2.53(8)
U38 O120 1.72(7)
U38 O168 1.74(8)
U38 O220 2.36(7)
U38 O38 2.44(7)
U38 O259 2.46(8)
U38 O105 2.47(7)
U38 O23 2.52(6)
U38 O189 2.54(7)
U38 P12 3.17(4)
U38 P18 3.18(4)
U38 U45 4.080(9)
U39 O108 1.73(8)
U39 O242 1.75(7)
U39 O196 2.30(7)
U39 O161 2.33(7)
U39 O188 2.36(8)
U39 O315 2.39(9)
U39 O305 2.45(8)
U39 O244 2.58(7)
U40 O229 1.73(8)
U40 O272 1.78(7)
U40 O152 2.19(8)
U40 O319 2.21(8)
U40 O98 2.29(6)
U40 O67 2.32(7)
U40 O206 2.43(8)
U40 O75 2.44(6)
U40 U42 4.068(7)
U41 O6 1.68(6)
U41 O258 1.89(8)
U41 O259 2.21(8)
U41 O150 2.21(8)
U41 O220 2.31(7)
U41 O76 2.39(6)
U41 O302 2.39(7)
U41 O237 2.48(7)
U42 O134 1.65(8)
U42 O307 1.71(9)
U42 O241 2.27(8)
U42 O319 2.34(7)
U42 O256 2.33(9)
U42 O224 2.43(8)
U42 O152 2.47(8)
U42 O318 2.51(9)
U43 O139 1.77(7)
U43 O194 1.93(8)
U43 O216 2.28(6)
U43 O203 2.28(7)
U43 O247 2.30(7)
U43 O70 2.35(6)
U43 O179 2.38(7)
U43 O275 2.48(10)
U44 O297 1.73(8)
U44 O183 1.82(7)
U44 O315 2.20(8)
U44 O233 2.24(7)
U44 O161 2.42(7)
U44 O136 2.41(9)
U44 O10 2.44(7)
U44 O227 2.56(7)
U45 O281 1.60(9)
U45 O156 1.69(7)
U45 O188 2.25(8)
U45 O305 2.27(8)
U45 O105 2.28(7)
U45 O131 2.30(7)
U45 O23 2.31(7)
U45 O202 2.39(7)
U46 O287 1.75(8)
U46 O162 1.78(8)
U46 O35 2.29(6)
U46 O299 2.31(7)
U46 O310 2.40(8)
U46 O262 2.43(7)
U46 O126 2.44(7)
U46 O311 2.51(11)
U47 O204 1.71(7)
U47 O51 1.75(9)
U47 O211 2.30(9)
U47 O237 2.29(7)
U47 O224 2.31(8)
U47 O241 2.42(8)
U47 O316 2.43(8)
U47 O76 2.45(6)
U47 U50 4.100(9)
U48 O219 1.64(8)
U48 O92 1.71(7)
U48 O142 2.28(6)
U48 O122 2.34(7)
U48 O169 2.34(6)
U48 O146 2.38(7)
U48 O165 2.46(6)
U48 O209 2.48(8)
U49 O276 1.84(7)
U49 O217 1.85(9)
U49 O177 2.23(7)
U49 O126 2.28(7)
U49 O310 2.35(7)
U49 O123 2.38(7)
U49 O226 2.45(6)
U49 O1 2.48(9)
U50 O300 1.52(9)
U50 O132 1.77(7)
U50 O311 2.27(10)
U50 O146 2.40(7)
U50 O211 2.47(9)
U50 O35 2.48(6)
U50 O316 2.50(7)
U50 O122 2.52(7)
U50 P21 3.19(9)
U50 P9 3.18(4)
U50 P13 3.22(5)
W1 O81 1.77(7)
W1 O70 1.82(6)
W1 O266 1.82(8)
W1 O298 1.95(9)
W2 O273 1.67(9)
W2 O18 1.80(6)
W2 O331 1.89(13)
W2 O215 1.92(8)
W3 O141 1.66(7)
W3 O226 1.68(6)
W3 O185 1.80(7)
W3 O329 1.87(14)
W4 O278 1.69(8)
W4 O325 1.79(12)
W4 O4 1.80(5)
W4 O96 1.90(7)
W5 O256 1.75(9)
W5 O116 1.79(7)
W5 O182 1.81(10)
W5 O44 1.81(7)
W6 O154 1.82(7)
W6 O196 1.85(7)
W6 O327 1.89(12)
W6 O144 1.94(7)
P1 O240 1.49(7)
P1 O22 1.52(6)
P1 O58 1.59(6)
P1 O133 1.63(6)
P2 O39 1.44(6)
P2 O31 1.45(6)
P2 O60 1.57(6)
P2 O151 1.65(6)
P3 O174 1.48(6)
P3 O30 1.54(7)
P3 O14 1.59(6)
P3 O28 1.68(7)
P4 O113 1.47(6)
P4 O93 1.60(8)
P4 O79 1.61(8)
P4 O119 1.68(7)
P5 O227 1.34(6)
P5 O205 1.54(7)
P5 O248 1.62(7)
P5 O264 1.64(8)
P6 O83 1.48(7)
P6 O214 1.57(7)
P6 O239 1.60(8)
P6 O265 1.64(6)
P7 O124 1.41(7)
P7 O267 1.55(8)
P7 O283 1.56(8)
P7 O67 1.69(7)
P8 O207 1.47(7)
P8 O106 1.53(6)
P8 O24 1.65(6)
P8 O5 1.70(6)
P9 O167 1.49(7)
P9 O309 1.54(9)
P9 O122 1.59(7)
P9 O35 1.69(6)
P10 O46 1.45(7)
P10 O246 1.52(7)
P10 O190 1.56(8)
P10 O73 1.70(6)
P11 O285 1.37(8)
P11 O43 1.56(6)
P11 O111 1.58(7)
P11 O55 1.60(8)
P12 O301 1.34(9)
P12 O304 1.49(8)
P12 O105 1.71(7)
P12 O259 1.70(8)
P13 O320 1.53(12)
P13 O316 1.53(8)
P13 O321 1.56(10)
P13 O311 1.61(10)
P14 O312 1.41(8)
P14 O191 1.42(6)
P14 O10 1.49(7)
P14 O294 1.64(10)
P15 O75 1.48(6)
P15 O78 1.57(7)
P15 O286 1.62(8)
P15 O138 1.67(8)
P16 O80 1.55(7)
P16 O56 1.58(6)
P16 O19 1.60(7)
P16 O160 1.75(8)
P17 O326 1.26(10)
P17 O323 1.38(8)
P17 O71 1.50(7)
P17 O104 1.72(8)
P18 O181 1.28(8)
P18 O189 1.41(7)
P18 O296 1.50(9)
P18 O23 1.56(7)
P19 O290 1.27(6)
P19 O255 1.46(10)
P19 O228 1.49(8)
P19 O101 1.64(7)
P20 O159 1.46(9)
P20 O34 1.64(8)
P20 O306 1.65(9)
P20 O330 1.93(13)
P21 O146 1.56(9)
P21 O211 1.74(10)
P21 O102 2.08(13)
O8 O33 1.44(7)
O9 O27 1.49(7)
O11 O197 1.48(7)
O15 O253 1.45(8)
O16 O288 1.55(8)
O20 O115 1.51(7)
O25 O291 1.43(7)
O29 O153 1.54(8)
O37 O87 1.52(7)
O47 O125 1.42(7)
O52 O145 1.42(7)
O59 O91 1.32(7)
O62 O303 1.42(9)
O66 O77 1.49(7)
O68 O218 1.43(8)
O76 O237 1.57(8)
O82 O195 1.41(7)
O84 O221 1.61(8)
O85 O293 1.42(7)
O89 O212 1.38(8)
O90 O95 1.27(7)
O98 O206 1.53(8)
O117 O199 1.43(8)
O123 O177 1.48(8)
O126 O310 1.51(8)
O127 O313 1.41(9)
O129 O180 1.47(8)
O131 O202 1.42(8)
O136 O233 1.48(9)
O142 O209 1.49(9)
O143 O322 1.49(11)
O150 O302 1.49(9)
O152 O319 1.40(9)
O161 O315 1.39(9)
O165 O169 1.54(8)
O170 O314 1.41(7)
O188 O305 1.43(9)
O203 O275 1.50(10)
O216 O247 1.51(7)
O224 O241 1.46(9)
O225 O328 1.48(9)
O262 O299 1.42(8)
O323 O326 1.80(13)
